data_1576316
loop_
_publ_author_name
'Garc\'ia-Calvo, Jos\'e'
'Modino-Montes, Mar\'ia'
'Romero-Mu\~niz, Ignacio'
'Torres, Tom\'as'

_publ_section_title
;
 Controlling optoelectronic properties and aggregation of planar dipoles
 through symmetry-preserving modifications
;
_journal_name_full 'Chemical Science'
_journal_paper_doi 10.1039/D5SC06682D
_journal_year 2025
_chemical_formula_moiety 'C49 H37 F12 N O2'
_chemical_formula_sum 'C49 H37 F12 N O2'
_chemical_formula_weight 899.79
_chemical_name_systematic 'JG-10c 200K / 2a 200K'
_space_group_crystal_system monoclinic
_space_group_IT_number 14
_space_group_name_Hall '-P 2yn'
_space_group_name_H-M_alt 'P 1 21/n 1'
_atom_sites_solution_hydrogens geom
_atom_sites_solution_primary dual
_audit_creation_date 2025-07-09
_audit_creation_method
;
Olex2 1.5-ac5-024
(compiled 2022.04.12 svn.rca3783a0 for Rigaku Oxford Diffraction, GUI svn.r6498)
;
_audit_update_record
;
2025-08-30 deposited with the CCDC.	2025-11-14 downloaded from the CCDC.
;
_cell_angle_alpha 90
_cell_angle_beta 94.970(3)
_cell_angle_gamma 90
_cell_formula_units_Z 8
_cell_length_a 8.0976(3)
_cell_length_b 36.4931(14)
_cell_length_c 28.4083(8)
_cell_measurement_reflns_used 10383
_cell_measurement_temperature 200.00(10)
_cell_measurement_theta_max 68.0600
_cell_measurement_theta_min 1.9940
_cell_volume 8363.3(5)
_computing_cell_refinement 'CrysAlisPro 1.171.44.116a (Rigaku OD, 2025)'
_computing_data_collection 'CrysAlisPro system (CCD 43.144a (release 23-01-2025))'
_computing_data_reduction 'CrysAlisPro 1.171.44.116a (Rigaku OD, 2025)'
_computing_molecular_graphics 'Olex2 1.5-ac5-024 (Dolomanov et al., 2009)'
_computing_publication_material 'Olex2 1.5-ac5-024 (Dolomanov et al., 2009)'
_computing_structure_refinement 'XL  (Sheldrick, 2008)'
_computing_structure_solution 'SHELXT  (Sheldrick, 2015)'
_diffrn_ambient_environment N~2~
_diffrn_ambient_temperature 200.00(10)
_diffrn_detector 'Hybrid Pixel Array Detector'
_diffrn_detector_area_resol_mean 10.0000
_diffrn_detector_type 'HyPix-Arc 100'
_diffrn_measured_fraction_theta_full 0.998
_diffrn_measured_fraction_theta_max 0.986
_diffrn_measurement_details
;
List of Runs (angles in degrees, time in seconds):

  # Type    Start    End  Width  t~exp~   \w     \q     \k     \f   Frames
#--------------------------------------------------------------------------
  1  \w    -24.00  42.00   0.50   20.00    --   52.46 -33.00 176.00  132
  2  \w     37.00 122.00   0.50   20.00    --   52.46  33.00 -25.00  170
  3  \w   -108.00 -83.00   0.50   20.00    --  -53.71 -33.00 176.00   50
  4  \w    -29.00  15.00   0.50   20.00    --  -53.71  33.00 -25.00   88
  5  \w   -137.00 -72.00   0.50   50.00    --  -86.93 -33.00 176.00  130
  6  \w    103.00 151.00   0.50   50.00    --  102.30  33.00 -25.00   96
  7  \w    -22.00  22.00   0.50   20.00    --  -53.71  19.00-120.00   88
  8  \w   -122.00 -84.00   0.50   20.00    --  -53.71-125.00 -60.00   76
  9  \w    -40.00 -12.00   0.50   50.00    --  -86.93  38.00  60.00   56
 10  \w    -37.00 -10.00   0.50   50.00    --  -86.93  38.00 -60.00   54
 11  \w   -101.00 -26.00   0.50   50.00    --  -86.93  77.00  60.00  150
 12  \w    -40.00 -12.00   0.50   50.00    --  -86.93  38.00 150.00   56
 13  \w    -61.00 -16.00   0.50   50.00    --  -86.93  57.00 120.00   90
 14  \w    -37.00 -11.00   0.50   50.00    --  -86.93  38.00 -90.00   52
 15  \w    -39.00 -11.00   0.50   50.00    --  -86.93  38.00  30.00   56
 16  \w     33.00  67.00   0.50   50.00    --  102.30 -57.00 150.00   68
 17  \w     33.00  65.00   0.50   50.00    --  102.30 -57.00  90.00   64
 18  \w     29.00  55.00   0.50   50.00    --  102.30 -57.00 -30.00   52
 19  \w     29.00  54.00   0.50   50.00    --  102.30 -57.00 -90.00   50
 20  \w     43.00  69.00   0.50   50.00    --  102.30 -99.00  30.00   52
 21  \w     91.00 123.00   0.50   50.00    --  102.30  57.00  90.00   64
 22  \w     79.00 106.00   0.50   50.00    --  102.30 -99.00  30.00   54
 23  \w    127.00 160.00   0.50   50.00    --  102.30  57.00  90.00   66
 24  \w     33.00  69.00   0.50   50.00    --  102.30 -57.00  30.00   72
 25  \w     77.00 103.00   0.50   50.00    --  102.30 -77.00  60.00   52
 26  \w     36.00 108.00   0.50   50.00    --  102.30 -77.00-150.00  144
;
_diffrn_measurement_device 'four-circle diffractometer'
_diffrn_measurement_device_type 'XtaLAB Synergy R, HyPix-Arc 100'
_diffrn_measurement_method '\w scans'
_diffrn_orient_matrix_type 'CrysAlisPro convention (1999,Acta A55,543-557)'
_diffrn_orient_matrix_UB_11 0.0449009000
_diffrn_orient_matrix_UB_12 -0.0044631000
_diffrn_orient_matrix_UB_13 0.0534987000
_diffrn_orient_matrix_UB_21 -0.1703741000
_diffrn_orient_matrix_UB_22 -0.0176693000
_diffrn_orient_matrix_UB_23 0.0050920000
_diffrn_orient_matrix_UB_31 0.0736197000
_diffrn_orient_matrix_UB_32 -0.0381000000
_diffrn_orient_matrix_UB_33 -0.0085612000
_diffrn_radiation_monochromator mirror
_diffrn_radiation_probe x-ray
_diffrn_radiation_type 'Cu K\a'
_diffrn_radiation_wavelength 1.54184
_diffrn_reflns_av_R_equivalents 0.0991
_diffrn_reflns_av_unetI/netI 0.0854
_diffrn_reflns_Laue_measured_fraction_full 0.998
_diffrn_reflns_Laue_measured_fraction_max 0.986
_diffrn_reflns_limit_h_max 9
_diffrn_reflns_limit_h_min -8
_diffrn_reflns_limit_k_max 41
_diffrn_reflns_limit_k_min -44
_diffrn_reflns_limit_l_max 34
_diffrn_reflns_limit_l_min -33
_diffrn_reflns_number 63448
_diffrn_reflns_point_group_measured_fraction_full 0.998
_diffrn_reflns_point_group_measured_fraction_max 0.986
_diffrn_reflns_theta_full 67.684
_diffrn_reflns_theta_max 68.860
_diffrn_reflns_theta_min 1.975
_diffrn_source 'Rotating-anode X-ray tube'
_diffrn_source_type 'PhotonJet R (Cu) X-ray Source'
_exptl_absorpt_coefficient_mu 1.070
_exptl_absorpt_correction_T_max 1.000
_exptl_absorpt_correction_T_min 0.793
_exptl_absorpt_correction_type gaussian
_exptl_absorpt_process_details
;
CrysAlisPro 1.171.44.116a (Rigaku Oxford Diffraction, 2025)
Numerical absorption correction based on gaussian integration over
a multifaceted crystal model
Empirical absorption correction using spherical harmonics,
implemented in SCALE3 ABSPACK scaling algorithm.
;
_exptl_crystal_colour 'clear orange'
_exptl_crystal_colour_lustre clear
_exptl_crystal_colour_primary orange
_exptl_crystal_density_diffrn 1.429
_exptl_crystal_description needle
_exptl_crystal_F_000 3696
_exptl_crystal_recrystallization_method 'obtained from methanol'
_exptl_crystal_size_max 0.21
_exptl_crystal_size_mid 0.023
_exptl_crystal_size_min 0.017
_refine_diff_density_max 0.409
_refine_diff_density_min -0.313
_refine_diff_density_rms 0.059
_refine_ls_extinction_method none
_refine_ls_goodness_of_fit_ref 1.003
_refine_ls_hydrogen_treatment constr
_refine_ls_matrix_type full
_refine_ls_number_parameters 1456
_refine_ls_number_reflns 15281
_refine_ls_number_restraints 1484
_refine_ls_restrained_S_all 0.983
_refine_ls_R_factor_all 0.1663
_refine_ls_R_factor_gt 0.0831
_refine_ls_shift/su_max 0.000
_refine_ls_shift/su_mean 0.000
_refine_ls_structure_factor_coef Fsqd
_refine_ls_weighting_details 'w=1/[\s^2^(Fo^2^)+(0.1553P)^2^] where P=(Fo^2^+2Fc^2^)/3'
_refine_ls_weighting_scheme calc
_refine_ls_wR_factor_gt 0.2212
_refine_ls_wR_factor_ref 0.2763
_reflns_Friedel_coverage 0.000
_reflns_number_gt 7098
_reflns_number_total 15281
_reflns_threshold_expression 'I > 2\s(I)'
_cod_data_source_file d5sc06682d2.cif
_cod_data_source_block 04471
_cod_database_code 1576316
_shelx_shelxl_version_number 2019/3
_chemical_oxdiff_formula 'C49H37NO2F12 '
_chemical_oxdiff_usercomment 'JG-10c 200K'
_shelx_space_group_comment
;
The symmetry employed for this shelxl refinement is uniquely defined
by the following loop, which should always be used as a source of
symmetry information in preference to the above space-group names.
They are only intended as comments.
;
_shelx_estimated_absorpt_t_max 0.979
_shelx_estimated_absorpt_t_min 0.807
_diffrn_oxdiff_digest_od_ed
;

;
_diffrn_oxdiff_measurement_exp_name 04471_rep.par
_olex2_refinement_description
;
1. Fixed Uiso
 At 1.2 times of:
  All C(H) groups, {H28D,H28E,H28F} of C28B, All C(H,H) groups
 At 1.5 times of:
  {H28A,H28B,H28C} of C28A, {H33A,H33B,H33C} of C33A, {H77A,H77B,H77C} of
  C77A, {H82A,H82B,H82C} of C82A, {H33D,H33E,H33F} of C33B, {H77D,H77E,H77F} of
  C77B, {H82D,H82E,H82F} of C82B
2. Restrained distances
 C36-C40 = C38-C41 = C44-C48 = C46-C49
 1.45 with sigma of 0.02
 C85-C89 = C87-C90 = C93-C97 = C95-C98
 1.45 with sigma of 0.02
 C40-F1 = C40-F2 = C40-F3
 1.33 with sigma of 0.02
 C41-F4 = C41-F5 = C41-F6
 1.33 with sigma of 0.02
 C97-F19 = C97-F20 = C97-F21
 1.33 with sigma of 0.02
 C98-F22 = C98-F23 = C98-F24
 1.33 with sigma of 0.02
 C48-F7A = C48-F8A = C48-F9A
 1.33 with sigma of 0.02
 C48-F7B = C48-F8B = C48-F9B
 1.33 with sigma of 0.02
 C49-F10A = C49-F11A = C49-F12A
 1.33 with sigma of 0.02
 C49-F10B = C49-F11B = C49-F12B
 1.33 with sigma of 0.02
 C89-F13A = C89-F14A = C89-F15A
 1.33 with sigma of 0.02
 C89-F13B = C89-F14B = C89-F15B
 1.33 with sigma of 0.02
 C90-F16A = C90-F17A = C90-F18A
 1.33 with sigma of 0.02
 C90-F16B = C90-F17B = C90-F18B
 1.33 with sigma of 0.02
 C23-C24A = C24A-C25A = C25A-C26A = C26A-C27A = C27A-C28A
 1.55 with sigma of 0.02
 C23-C24B = C24B-C25B = C25B-C26B = C26B-C27B = C27B-C28B
 1.55 with sigma of 0.02
 C23-C29A = C29A-C30A = C30A-C31A = C31A-C32A = C32A-C33A
 1.55 with sigma of 0.02
 C23-C29B = C29B-C30B = C30B-C31B = C31B-C32B = C32B-C33B
 1.55 with sigma of 0.02
 C72-C73A = C73A-C74A = C74A-C75A = C75A-C76A = C76A-C77A
 1.55 with sigma of 0.02
 C72-C78A = C78A-C79A = C79A-C80A = C80A-C81A = C81A-C82A
 1.55 with sigma of 0.02
 C72-C73B = C73B-C74B = C74B-C75B = C75B-C76B = C76B-C77B
 1.55 with sigma of 0.02
 C72-C78B = C78B-C79B = C79B-C80B = C80B-C81B = C81B-C82B
 1.55 with sigma of 0.02
 F1-F2 = F1-F3 = F2-F3
 2.03 with sigma of 0.04
 F4-F5 = F4-F6 = F5-F6
 2.03 with sigma of 0.04
 F19-F20 = F19-F21 = F20-F21
 2.03 with sigma of 0.04
 F22-F23 = F22-F24 = F23-F24
 2.03 with sigma of 0.04
 F7A-F8A = F7A-F9A = F8A-F9A
 2.03 with sigma of 0.04
 F7B-F8B = F7B-F9B = F8B-F9B
 2.03 with sigma of 0.04
 F10A-F11A = F10A-F12A = F11A-F12A
 2.03 with sigma of 0.04
 F10B-F11B = F10B-F12B = F11B-F12B
 2.03 with sigma of 0.04
 F13A-F14A = F13A-F15A = F14A-F15A
 2.03 with sigma of 0.04
 F13B-F14B = F13B-F15B = F14B-F15B
 2.03 with sigma of 0.04
 F16A-F17A = F16A-F18A = F17A-F18A
 2.03 with sigma of 0.04
 F16B-F17B = F16B-F18B = F17B-F18B
 2.03 with sigma of 0.04
 C23-C25A = C24A-C26A = C25A-C27A = C26A-C28A
 2.5 with sigma of 0.04
 C23-C25B = C24B-C26B = C25B-C27B = C26B-C28B
 2.5 with sigma of 0.04
 C23-C30A = C30A-C32A = C29A-C31A = C31A-C33A
 2.5 with sigma of 0.04
 C23-C30B = C30B-C32B = C29B-C31B = C31B-C33B
 2.5 with sigma of 0.04
 C72-C74A = C74A-C76A = C73A-C75A = C75A-C77A
 2.5 with sigma of 0.04
 C72-C79A = C79A-C81A = C78A-C80A = C80A-C82A
 2.5 with sigma of 0.04
 C72-C74B = C74B-C76B = C73B-C75B = C75B-C77B
 2.5 with sigma of 0.04
 C72-C79B = C79B-C81B = C78B-C80B = C80B-C82B
 2.5 with sigma of 0.04
3. Rigid body (RIGU) restrains
 All non-hydrogen atoms
 with sigma for 1-2 distances of 0.004 and sigma for 1-3 distances of 0.004
4. Others
 Sof(F7B)=Sof(F8B)=Sof(F9B)=1-FVAR(1)
 Sof(F7A)=Sof(F8A)=Sof(F9A)=FVAR(1)
 Sof(F10B)=Sof(F11B)=Sof(F12B)=1-FVAR(2)
 Sof(F10A)=Sof(F11A)=Sof(F12A)=FVAR(2)
 Sof(F13B)=Sof(F14B)=Sof(F15B)=1-FVAR(3)
 Sof(F13A)=Sof(F14A)=Sof(F15A)=FVAR(3)
 Sof(F16B)=Sof(F17B)=Sof(F18B)=1-FVAR(4)
 Sof(F16A)=Sof(F17A)=Sof(F18A)=FVAR(4)
 Sof(H23B)=Sof(C24B)=Sof(H24C)=Sof(H24D)=Sof(C25B)=Sof(H25C)=Sof(H25D)=
 Sof(C26B)=Sof(H26C)=Sof(H26D)=Sof(C27B)=Sof(H27C)=Sof(H27D)=Sof(C28B)=
 Sof(H28D)=Sof(H28E)=Sof(H28F)=Sof(C29B)=Sof(H29C)=Sof(H29D)=Sof(C30B)=
 Sof(H30C)=Sof(H30D)=Sof(C31B)=Sof(H31C)=Sof(H31D)=Sof(C32B)=Sof(H32C)=
 Sof(H32D)=Sof(C33B)=Sof(H33D)=Sof(H33E)=Sof(H33F)=1-FVAR(5)
 Sof(H23A)=Sof(C24A)=Sof(H24A)=Sof(H24B)=Sof(C25A)=Sof(H25A)=Sof(H25B)=
 Sof(C26A)=Sof(H26A)=Sof(H26B)=Sof(C27A)=Sof(H27A)=Sof(H27B)=Sof(C28A)=
 Sof(H28A)=Sof(H28B)=Sof(H28C)=Sof(C29A)=Sof(H29A)=Sof(H29B)=Sof(C30A)=
 Sof(H30A)=Sof(H30B)=Sof(C31A)=Sof(H31A)=Sof(H31B)=Sof(C32A)=Sof(H32A)=
 Sof(H32B)=Sof(C33A)=Sof(H33A)=Sof(H33B)=Sof(H33C)=FVAR(5)
 Sof(C73B)=Sof(H73C)=Sof(H73D)=Sof(C74B)=Sof(H74C)=Sof(H74D)=Sof(C75B)=
 Sof(H75C)=Sof(H75D)=Sof(C76B)=Sof(H76C)=Sof(H76D)=Sof(C77B)=Sof(H77D)=
 Sof(H77E)=Sof(H77F)=Sof(C78B)=Sof(H78C)=Sof(H78D)=Sof(C79B)=Sof(H79C)=
 Sof(H79D)=Sof(C80B)=Sof(H80C)=Sof(H80D)=Sof(C81B)=Sof(H81C)=Sof(H81D)=
 Sof(C82B)=Sof(H82D)=Sof(H82E)=Sof(H82F)=1-FVAR(6)
 Sof(C73A)=Sof(H73A)=Sof(H73B)=Sof(C74A)=Sof(H74A)=Sof(H74B)=Sof(C75A)=
 Sof(H75A)=Sof(H75B)=Sof(C76A)=Sof(H76A)=Sof(H76B)=Sof(C77A)=Sof(H77A)=
 Sof(H77B)=Sof(H77C)=Sof(C78A)=Sof(H78A)=Sof(H78B)=Sof(C79A)=Sof(H79A)=
 Sof(H79B)=Sof(C80A)=Sof(H80A)=Sof(H80B)=Sof(C81A)=Sof(H81A)=Sof(H81B)=
 Sof(C82A)=Sof(H82A)=Sof(H82B)=Sof(H82C)=FVAR(6)
 Sof(H72B)=1-FVAR(7)
 Sof(H72A)=FVAR(7)
5.a Ternary CH refined with riding coordinates:
 C23(H23A), C23(H23B), C72(H72A), C72(H72B)
5.b Secondary CH2 refined with riding coordinates:
 C24A(H24A,H24B), C25A(H25A,H25B), C26A(H26A,H26B), C27A(H27A,H27B), C29A(H29A,
 H29B), C30A(H30A,H30B), C31A(H31A,H31B), C32A(H32A,H32B), C73A(H73A,H73B),
 C74A(H74A,H74B), C75A(H75A,H75B), C76A(H76A,H76B), C78A(H78A,H78B), C79A(H79A,
 H79B), C80A(H80A,H80B), C81A(H81A,H81B), C24B(H24C,H24D), C25B(H25C,H25D),
 C26B(H26C,H26D), C27B(H27C,H27D), C29B(H29C,H29D), C30B(H30C,H30D), C31B(H31C,
 H31D), C32B(H32C,H32D), C73B(H73C,H73D), C74B(H74C,H74D), C75B(H75C,H75D),
 C76B(H76C,H76D), C78B(H78C,H78D), C79B(H79C,H79D), C80B(H80C,H80D), C81B(H81C,
 H81D)
5.c Aromatic/amide H refined with riding coordinates:
 C7(H7), C11(H11), C14(H14), C15(H15), C16(H16), C18(H18), C19(H19), C20(H20),
 C35(H35), C37(H37), C39(H39), C43(H43), C45(H45), C47(H47), C56(H56), C60(H60),
  C63(H63), C64(H64), C65(H65), C67(H67), C68(H68), C69(H69), C84(H84),
 C86(H86), C88(H88), C92(H92), C94(H94), C96(H96)
5.d Idealised Me refined as rotating group:
 C28A(H28A,H28B,H28C), C33A(H33A,H33B,H33C), C77A(H77A,H77B,H77C), C82A(H82A,
 H82B,H82C), C28B(H28D,H28E,H28F), C33B(H33D,H33E,H33F), C77B(H77D,H77E,H77F),
 C82B(H82D,H82E,H82F)
;
_olex2_exptl_crystal_mounting_method 'placed on a MiTeGen micromount'
_olex2_submission_original_sample_id 'JG-10 200K'
_olex2_submission_special_instructions 'No special instructions were received'
_oxdiff_exptl_absorpt_empirical_details
;
Empirical correction (ABSPACK) includes:
- Absorption correction using spherical harmonics
- Frame scaling
- Detector area scaling
;
_oxdiff_exptl_absorpt_empirical_full_max 1.912
_oxdiff_exptl_absorpt_empirical_full_min 0.567

loop_
_space_group_symop_operation_xyz
'x, y, z'
'-x+1/2, y+1/2, -z+1/2'
'-x, -y, -z'
'x-1/2, -y-1/2, z-1/2'

loop_
_atom_site_label
_atom_site_type_symbol
_atom_site_fract_x
_atom_site_fract_y
_atom_site_fract_z
_atom_site_U_iso_or_equiv
_atom_site_adp_type
_atom_site_occupancy
_atom_site_site_symmetry_order
_atom_site_calc_flag
_atom_site_refinement_flags_posn
_atom_site_refinement_flags_adp
_atom_site_refinement_flags_occupancy
_atom_site_disorder_assembly
_atom_site_disorder_group
F1 F 1.3996(3) 0.44434(10) 0.52982(9) 0.1091(10) Uani 1 1 d D . . . .
F2 F 1.2714(5) 0.48741(12) 0.49483(15) 0.1519(15) Uani 1 1 d D . . . .
F3 F 1.2613(4) 0.43407(12) 0.46463(9) 0.1356(13) Uani 1 1 d D . . . .
F4 F 0.6223(5) 0.37548(11) 0.54643(12) 0.1392(13) Uani 1 1 d D . . . .
F5 F 0.8045(5) 0.35286(11) 0.50617(18) 0.1729(18) Uani 1 1 d D . . . .
F6 F 0.6551(5) 0.39387(12) 0.47962(12) 0.1549(15) Uani 1 1 d D . . . .
F7A F 0.304(4) 0.5403(7) 0.9047(13) 0.158(9) Uani 0.23(3) 1 d D . P A 1
F7B F 0.353(2) 0.5420(3) 0.9276(8) 0.203(5) Uani 0.77(3) 1 d D . P A 2
F8A F 0.305(6) 0.5060(15) 0.9616(7) 0.144(13) Uani 0.23(3) 1 d D . P A 1
F8B F 0.3016(16) 0.4919(5) 0.9585(3) 0.156(5) Uani 0.77(3) 1 d D . P A 2
F9A F 0.210(5) 0.4885(14) 0.8961(17) 0.170(14) Uani 0.23(3) 1 d D . P A 1
F9B F 0.2115(17) 0.5030(7) 0.8869(5) 0.210(6) Uani 0.77(3) 1 d D . P A 2
F10A F 0.8442(17) 0.3974(3) 0.9351(6) 0.156(5) Uani 0.516(18) 1 d D . P B 1
F10B F 0.952(3) 0.4130(7) 0.9277(4) 0.228(13) Uani 0.484(18) 1 d D . P B 2
F11A F 1.0209(15) 0.4364(5) 0.9425(7) 0.198(9) Uani 0.516(18) 1 d D . P B 1
F11B F 0.9483(17) 0.4545(4) 0.9783(5) 0.164(6) Uani 0.484(18) 1 d D . P B 2
F12A F 0.842(3) 0.4328(6) 0.9921(3) 0.242(12) Uani 0.516(18) 1 d D . P B 1
F12B F 0.7717(19) 0.4151(5) 0.9772(5) 0.175(8) Uani 0.484(18) 1 d D . P B 2
O1 O 0.9770(4) 0.40485(9) 0.67080(11) 0.0864(9) Uani 1 1 d . . . . .
O2 O 0.6536(4) 0.42212(9) 0.79152(10) 0.0875(9) Uani 1 1 d . . . . .
N1 N 0.8188(5) 0.41231(10) 0.73177(12) 0.0754(9) Uani 1 1 d . . . . .
C1 C 0.8969(5) 0.42573(13) 0.69348(15) 0.0719(11) Uani 1 1 d . . . . .
C2 C 0.8784(4) 0.46525(11) 0.68213(13) 0.0615(9) Uani 1 1 d . . . . .
C3 C 0.8292(4) 0.48906(11) 0.71752(12) 0.0595(9) Uani 1 1 d . . . . .
C4 C 0.7719(5) 0.47501(12) 0.75932(12) 0.0643(10) Uani 1 1 d . . . . .
C5 C 0.7404(5) 0.43511(13) 0.76294(15) 0.0726(11) Uani 1 1 d . . . . .
C6 C 0.9224(4) 0.47879(12) 0.63910(12) 0.0624(10) Uani 1 1 d . . . . .
C7 C 0.9356(5) 0.51665(12) 0.63410(13) 0.0626(10) Uani 1 1 d . . . . .
H7 H 0.969771 0.525945 0.605247 0.075 Uiso 1 1 calc R U . . .
C8 C 0.9018(4) 0.54145(12) 0.66887(12) 0.0608(9) Uani 1 1 d . . . . .
C9 C 0.8397(4) 0.52771(11) 0.71084(12) 0.0596(9) Uani 1 1 d . . . . .
C10 C 0.7896(4) 0.55165(12) 0.74594(13) 0.0633(10) Uani 1 1 d . . . . .
C11 C 0.7415(5) 0.53652(13) 0.78767(13) 0.0706(11) Uani 1 1 d . . . . .
H11 H 0.713421 0.552615 0.812024 0.085 Uiso 1 1 calc R U . . .
C12 C 0.7327(5) 0.49856(13) 0.79541(13) 0.0685(10) Uani 1 1 d . . . . .
C13 C 0.9253(5) 0.58112(12) 0.66343(13) 0.0632(10) Uani 1 1 d . . . . .
C14 C 1.0022(5) 0.59598(13) 0.62605(14) 0.0694(11) Uani 1 1 d . . . . .
H14 H 1.043595 0.579919 0.603534 0.083 Uiso 1 1 calc R U . . .
C15 C 1.0207(5) 0.63356(14) 0.62035(15) 0.0767(12) Uani 1 1 d . . . . .
H15 H 1.074493 0.642914 0.594459 0.092 Uiso 1 1 calc R U . . .
C16 C 0.9612(5) 0.65670(14) 0.65220(16) 0.0807(12) Uani 1 1 d . . . . .
H16 H 0.971835 0.682366 0.647801 0.097 Uiso 1 1 calc R U . . .
C17 C 0.8840(5) 0.64384(13) 0.69160(15) 0.0742(11) Uani 1 1 d . . . . .
C18 C 0.8209(6) 0.66781(14) 0.72466(17) 0.0837(13) Uani 1 1 d . . . . .
H18 H 0.830485 0.693552 0.720686 0.100 Uiso 1 1 calc R U . . .
C19 C 0.7461(6) 0.65426(15) 0.76242(17) 0.0831(13) Uani 1 1 d . . . . .
H19 H 0.703716 0.670739 0.784301 0.100 Uiso 1 1 calc R U . . .
C20 C 0.7310(5) 0.61615(14) 0.76925(15) 0.0763(12) Uani 1 1 d . . . . .
H20 H 0.677020 0.607232 0.795342 0.092 Uiso 1 1 calc R U . . .
C21 C 0.7943(5) 0.59164(12) 0.73824(13) 0.0668(10) Uani 1 1 d . . . . .
C22 C 0.8679(5) 0.60494(12) 0.69785(14) 0.0655(10) Uani 1 1 d . . . . .
C23 C 0.8181(6) 0.37203(14) 0.74115(19) 0.0915(13) Uani 1 1 d D . . . .
H23A H 0.890655 0.362522 0.717146 0.110 Uiso 0.557(10) 1 calc R U P C 1
H23B H 0.745485 0.370539 0.767820 0.110 Uiso 0.443(10) 1 calc R U P C 2
C34 C 0.9518(5) 0.45593(12) 0.59708(13) 0.0665(10) Uani 1 1 d . . . . .
C35 C 1.0886(5) 0.46306(13) 0.57173(13) 0.0689(11) Uani 1 1 d . . . . .
H35 H 1.166660 0.481283 0.582540 0.083 Uiso 1 1 calc R U . . .
C36 C 1.1108(5) 0.44356(13) 0.53077(13) 0.0716(11) Uani 1 1 d D . . . .
C37 C 0.9986(5) 0.41742(13) 0.51415(14) 0.0762(12) Uani 1 1 d . . . . .
H37 H 1.015469 0.404078 0.486253 0.091 Uiso 1 1 calc R U . . .
C38 C 0.8600(5) 0.41064(13) 0.53853(14) 0.0729(11) Uani 1 1 d D . . . .
C39 C 0.8368(5) 0.42984(12) 0.57983(14) 0.0724(11) Uani 1 1 d . . . . .
H39 H 0.741882 0.425087 0.596304 0.087 Uiso 1 1 calc R U . . .
C40 C 1.2578(6) 0.45206(17) 0.50487(15) 0.0869(13) Uani 1 1 d D . . . .
C41 C 0.7381(7) 0.38312(16) 0.51940(18) 0.0942(14) Uani 1 1 d D . . . .
C42 C 0.6848(6) 0.48703(13) 0.84250(13) 0.0769(12) Uani 1 1 d . . . . .
C43 C 0.5423(6) 0.50096(15) 0.85863(14) 0.0850(13) Uani 1 1 d . . . . .
H43 H 0.474795 0.517338 0.839406 0.102 Uiso 1 1 calc R U . . .
C44 C 0.4967(7) 0.49112(17) 0.90312(16) 0.1007(16) Uani 1 1 d D . . . .
C45 C 0.5980(8) 0.46904(18) 0.93219(16) 0.1087(18) Uani 1 1 d . . . . .
H45 H 0.567522 0.462534 0.962632 0.130 Uiso 1 1 calc R U . . .
C46 C 0.7448(7) 0.45639(16) 0.91669(15) 0.0976(15) Uani 1 1 d D . . . .
C47 C 0.7880(7) 0.46507(14) 0.87234(14) 0.0895(14) Uani 1 1 d . . . . .
H47 H 0.888752 0.456050 0.861984 0.107 Uiso 1 1 calc R U . . .
C48 C 0.3407(9) 0.5064(3) 0.9184(2) 0.134(2) Uani 1 1 d D . . . .
C49 C 0.8568(10) 0.4329(2) 0.9483(2) 0.128(2) Uani 1 1 d D . . . .
F13A F 1.300(2) 0.3836(8) 0.1072(7) 0.197(6) Uani 0.63(4) 1 d D . P D 1
F13B F 1.308(4) 0.3741(12) 0.0948(15) 0.213(13) Uani 0.37(4) 1 d D . P D 2
F14A F 1.161(3) 0.4289(3) 0.0779(8) 0.184(5) Uani 0.63(4) 1 d D . P D 1
F14B F 1.219(4) 0.4256(7) 0.0926(13) 0.201(10) Uani 0.37(4) 1 d D . P D 2
F15A F 1.215(3) 0.3834(7) 0.0349(5) 0.171(7) Uani 0.63(4) 1 d D . P D 1
F15B F 1.192(4) 0.3952(12) 0.0320(5) 0.138(8) Uani 0.37(4) 1 d D . P D 2
F16A F 0.5846(16) 0.2935(3) 0.0574(2) 0.180(6) Uani 0.760(19) 1 d D . P E 1
F16B F 0.685(4) 0.2854(5) 0.0355(13) 0.181(14) Uani 0.240(19) 1 d D . P E 2
F17A F 0.7457(9) 0.3020(3) 0.0053(3) 0.153(4) Uani 0.760(19) 1 d D . P E 1
F17B F 0.665(5) 0.3329(8) -0.0062(5) 0.181(15) Uani 0.240(19) 1 d D . P E 2
F18A F 0.5530(12) 0.3397(3) 0.0136(3) 0.175(5) Uani 0.760(19) 1 d D . P E 1
F18B F 0.5013(18) 0.3213(7) 0.0454(10) 0.139(9) Uani 0.240(19) 1 d D . P E 2
F19 F 0.2069(5) 0.34365(10) 0.48678(12) 0.1341(12) Uani 1 1 d D . . . .
F20 F 0.2242(5) 0.28924(11) 0.51595(11) 0.1352(13) Uani 1 1 d D . . . .
F21 F 0.0881(4) 0.29911(11) 0.45003(13) 0.1336(12) Uani 1 1 d D . . . .
F22 F 0.8427(5) 0.25021(13) 0.49573(15) 0.1597(15) Uani 1 1 d D . . . .
F23 F 0.6763(5) 0.21091(10) 0.47394(17) 0.1552(15) Uani 1 1 d D . . . .
F24 F 0.8472(7) 0.23060(14) 0.42779(16) 0.212(3) Uani 1 1 d D . . . .
O3 O 0.8585(4) 0.29907(9) 0.19285(10) 0.0852(9) Uani 1 1 d . . . . .
O4 O 0.5232(4) 0.27308(8) 0.30846(10) 0.0809(8) Uani 1 1 d . . . . .
N2 N 0.6919(4) 0.28507(10) 0.25052(12) 0.0714(9) Uani 1 1 d . . . . .
C50 C 0.7696(5) 0.30985(12) 0.22250(14) 0.0669(10) Uani 1 1 d . . . . .
C51 C 0.7369(5) 0.34929(12) 0.22990(13) 0.0654(10) Uani 1 1 d . . . . .
C52 C 0.6768(4) 0.36028(11) 0.27289(12) 0.0595(9) Uani 1 1 d . . . . .
C53 C 0.6254(4) 0.33376(11) 0.30531(12) 0.0605(9) Uani 1 1 d . . . . .
C54 C 0.6078(5) 0.29512(13) 0.28907(14) 0.0684(10) Uani 1 1 d . . . . .
C55 C 0.7762(5) 0.37539(12) 0.19705(12) 0.0629(10) Uani 1 1 d . . . . .
C56 C 0.7646(5) 0.41231(12) 0.20872(12) 0.0643(10) Uani 1 1 d . . . . .
H56 H 0.793641 0.430000 0.186331 0.077 Uiso 1 1 calc R U . . .
C57 C 0.7129(4) 0.42470(11) 0.25138(12) 0.0582(9) Uani 1 1 d . . . . .
C58 C 0.6647(4) 0.39878(11) 0.28403(12) 0.0561(9) Uani 1 1 d . . . . .
C59 C 0.6016(4) 0.40898(11) 0.32719(11) 0.0556(9) Uani 1 1 d . . . . .
C60 C 0.5660(4) 0.38185(11) 0.35882(12) 0.0587(9) Uani 1 1 d . . . . .
H60 H 0.531371 0.389047 0.388563 0.070 Uiso 1 1 calc R U . . .
C61 C 0.5781(4) 0.34470(11) 0.34937(12) 0.0591(9) Uani 1 1 d . . . . .
C62 C 0.7062(4) 0.46397(11) 0.26344(12) 0.0596(9) Uani 1 1 d . . . . .
C63 C 0.7644(5) 0.49087(13) 0.23485(14) 0.0717(11) Uani 1 1 d . . . . .
H63 H 0.817249 0.483972 0.207616 0.086 Uiso 1 1 calc R U . . .
C64 C 0.7468(6) 0.52827(13) 0.24538(16) 0.0791(12) Uani 1 1 d . . . . .
H64 H 0.785990 0.546252 0.224878 0.095 Uiso 1 1 calc R U . . .
C65 C 0.6746(5) 0.53895(13) 0.28443(16) 0.0770(12) Uani 1 1 d . . . . .
H65 H 0.663487 0.564333 0.290866 0.092 Uiso 1 1 calc R U . . .
C66 C 0.6155(5) 0.51282(12) 0.31578(14) 0.0666(10) Uani 1 1 d . . . . .
C67 C 0.5434(5) 0.52299(13) 0.35657(15) 0.0741(11) Uani 1 1 d . . . . .
H67 H 0.531389 0.548269 0.363519 0.089 Uiso 1 1 calc R U . . .
C68 C 0.4894(5) 0.49736(13) 0.38686(15) 0.0716(11) Uani 1 1 d . . . . .
H68 H 0.439206 0.504874 0.414287 0.086 Uiso 1 1 calc R U . . .
C69 C 0.5084(5) 0.45974(12) 0.37727(13) 0.0650(10) Uani 1 1 d . . . . .
H69 H 0.471484 0.442092 0.398588 0.078 Uiso 1 1 calc R U . . .
C70 C 0.5797(4) 0.44812(11) 0.33750(12) 0.0569(9) Uani 1 1 d . . . . .
C71 C 0.6342(4) 0.47434(11) 0.30533(12) 0.0581(9) Uani 1 1 d . . . . .
C72 C 0.6967(6) 0.24505(13) 0.2378(2) 0.0872(13) Uani 1 1 d D . . . .
H72A H 0.771245 0.244847 0.211526 0.105 Uiso 0.38(6) 1 calc R U P F 1
H72B H 0.625008 0.234212 0.261152 0.105 Uiso 0.62(6) 1 calc R U P F 2
C83 C 0.8262(5) 0.36725(12) 0.14906(12) 0.0692(11) Uani 1 1 d . . . . .
C84 C 0.9696(5) 0.38250(14) 0.13471(13) 0.0798(13) Uani 1 1 d . . . . .
H84 H 1.036379 0.397489 0.156051 0.096 Uiso 1 1 calc R U . . .
C85 C 1.0181(6) 0.37632(16) 0.08956(15) 0.0922(15) Uani 1 1 d D . . . .
C86 C 0.9193(7) 0.35546(16) 0.05753(14) 0.0940(15) Uani 1 1 d . . . . .
H86 H 0.951616 0.351230 0.026639 0.113 Uiso 1 1 calc R U . . .
C87 C 0.7722(7) 0.34080(15) 0.07115(14) 0.0890(14) Uani 1 1 d D . . . .
C88 C 0.7261(6) 0.34656(13) 0.11642(13) 0.0762(12) Uani 1 1 d . . . . .
H88 H 0.625504 0.336352 0.125369 0.091 Uiso 1 1 calc R U . . .
C89 C 1.1760(8) 0.3920(3) 0.0771(2) 0.132(2) Uani 1 1 d D . . . .
C90 C 0.6627(8) 0.31952(19) 0.03686(18) 0.1103(17) Uani 1 1 d D . . . .
C91 C 0.5441(5) 0.31900(11) 0.38823(12) 0.0617(10) Uani 1 1 d . . . . .
C92 C 0.4079(5) 0.32418(12) 0.41332(13) 0.0668(10) Uani 1 1 d . . . . .
H92 H 0.332146 0.343303 0.404279 0.080 Uiso 1 1 calc R U . . .
C93 C 0.3791(5) 0.30222(13) 0.45134(14) 0.0710(11) Uani 1 1 d D . . . .
C94 C 0.4877(6) 0.27430(13) 0.46564(15) 0.0801(12) Uani 1 1 d . . . . .
H94 H 0.467497 0.259111 0.491690 0.096 Uiso 1 1 calc R U . . .
C95 C 0.6274(6) 0.26893(13) 0.44099(15) 0.0794(12) Uani 1 1 d D . . . .
C96 C 0.6551(5) 0.29101(12) 0.40284(13) 0.0706(11) Uani 1 1 d . . . . .
H96 H 0.750812 0.287111 0.386358 0.085 Uiso 1 1 calc R U . . .
C97 C 0.2275(7) 0.30827(17) 0.47690(18) 0.0961(15) Uani 1 1 d D . . . .
C98 C 0.7492(8) 0.23989(17) 0.4570(2) 0.1065(17) Uani 1 1 d D . . . .
C24A C 0.6458(15) 0.3552(3) 0.7237(3) 0.081(3) Uani 0.557(10) 1 d D . P C 1
H24A H 0.657565 0.328230 0.725339 0.097 Uiso 0.557(10) 1 calc R U P C 1
H24B H 0.567105 0.362193 0.746971 0.097 Uiso 0.557(10) 1 calc R U P C 1
C25A C 0.5640(16) 0.3645(5) 0.6749(4) 0.076(4) Uani 0.557(10) 1 d D . P C 1
H25A H 0.634271 0.355070 0.650754 0.091 Uiso 0.557(10) 1 calc R U P C 1
H25B H 0.558187 0.391479 0.671514 0.091 Uiso 0.557(10) 1 calc R U P C 1
C26A C 0.3889(16) 0.3486(3) 0.6652(4) 0.084(3) Uani 0.557(10) 1 d D . P C 1
H26A H 0.321244 0.356810 0.690637 0.101 Uiso 0.557(10) 1 calc R U P C 1
H26B H 0.396274 0.321589 0.666832 0.101 Uiso 0.557(10) 1 calc R U P C 1
C27A C 0.2981(14) 0.3594(4) 0.6172(4) 0.092(3) Uani 0.557(10) 1 d D . P C 1
H27A H 0.277911 0.386143 0.616665 0.110 Uiso 0.557(10) 1 calc R U P C 1
H27B H 0.369438 0.353521 0.591633 0.110 Uiso 0.557(10) 1 calc R U P C 1
C28A C 0.1338(15) 0.3394(4) 0.6081(5) 0.089(3) Uani 0.557(10) 1 d D . P C 1
H28A H 0.085077 0.345017 0.576148 0.133 Uiso 0.557(10) 1 calc R U P C 1
H28B H 0.058061 0.347377 0.631207 0.133 Uiso 0.557(10) 1 calc R U P C 1
H28C H 0.152242 0.312939 0.611147 0.133 Uiso 0.557(10) 1 calc R U P C 1
C29A C 0.9017(14) 0.3599(3) 0.7835(3) 0.084(3) Uani 0.557(10) 1 d D . P C 1
H29A H 0.917299 0.333091 0.781742 0.101 Uiso 0.557(10) 1 calc R U P C 1
H29B H 0.831571 0.364893 0.809687 0.101 Uiso 0.557(10) 1 calc R U P C 1
C30A C 1.0726(18) 0.3782(7) 0.7953(5) 0.097(6) Uani 0.557(10) 1 d D . P C 1
H30A H 1.146826 0.371679 0.770623 0.116 Uiso 0.557(10) 1 calc R U P C 1
H30B H 1.059300 0.405127 0.795225 0.116 Uiso 0.557(10) 1 calc R U P C 1
C31A C 1.1516(17) 0.3656(4) 0.8439(4) 0.101(4) Uani 0.557(10) 1 d D . P C 1
H31A H 1.168069 0.338770 0.843383 0.121 Uiso 0.557(10) 1 calc R U P C 1
H31B H 1.074809 0.371215 0.868184 0.121 Uiso 0.557(10) 1 calc R U P C 1
C32A C 1.320(2) 0.3845(5) 0.8576(6) 0.118(6) Uani 0.557(10) 1 d D . P C 1
H32A H 1.404268 0.375634 0.836920 0.141 Uiso 0.557(10) 1 calc R U P C 1
H32B H 1.309218 0.411368 0.853487 0.141 Uiso 0.557(10) 1 calc R U P C 1
C33A C 1.375(3) 0.3754(9) 0.9097(6) 0.155(8) Uani 0.557(10) 1 d D . P C 1
H33A H 1.495521 0.371602 0.913340 0.232 Uiso 0.557(10) 1 calc R U P C 1
H33B H 1.319234 0.353018 0.918859 0.232 Uiso 0.557(10) 1 calc R U P C 1
H33C H 1.345924 0.395718 0.929872 0.232 Uiso 0.557(10) 1 calc R U P C 1
C73A C 0.5317(16) 0.2328(3) 0.2131(4) 0.085(3) Uani 0.546(11) 1 d D . P G 1
H73A H 0.450808 0.231576 0.237259 0.102 Uiso 0.546(11) 1 calc R U P G 1
H73B H 0.546302 0.207549 0.201523 0.102 Uiso 0.546(11) 1 calc R U P G 1
C74A C 0.4529(19) 0.2554(6) 0.1717(6) 0.093(5) Uani 0.546(11) 1 d D . P G 1
H74A H 0.446005 0.281349 0.181692 0.112 Uiso 0.546(11) 1 calc R U P G 1
H74B H 0.525448 0.254419 0.145399 0.112 Uiso 0.546(11) 1 calc R U P G 1
C75A C 0.280(2) 0.2422(6) 0.1538(5) 0.112(5) Uani 0.546(11) 1 d D . P G 1
H75A H 0.210205 0.240562 0.180723 0.134 Uiso 0.546(11) 1 calc R U P G 1
H75B H 0.287893 0.217322 0.140276 0.134 Uiso 0.546(11) 1 calc R U P G 1
C76A C 0.1935(19) 0.2680(6) 0.1155(5) 0.137(6) Uani 0.546(11) 1 d D . P G 1
H76A H 0.173820 0.292467 0.129085 0.164 Uiso 0.546(11) 1 calc R U P G 1
H76B H 0.262968 0.270977 0.088783 0.164 Uiso 0.546(11) 1 calc R U P G 1
C77A C 0.028(3) 0.2493(7) 0.0990(7) 0.121(6) Uani 0.546(11) 1 d D . P G 1
H77A H 0.049370 0.225174 0.085667 0.182 Uiso 0.546(11) 1 calc R U P G 1
H77B H -0.033201 0.264458 0.074854 0.182 Uiso 0.546(11) 1 calc R U P G 1
H77C H -0.038988 0.246327 0.125977 0.182 Uiso 0.546(11) 1 calc R U P G 1
C78A C 0.7829(15) 0.2216(3) 0.2723(4) 0.086(3) Uani 0.546(11) 1 d D . P G 1
H78A H 0.789707 0.196749 0.258519 0.103 Uiso 0.546(11) 1 calc R U P G 1
H78B H 0.716313 0.219613 0.299840 0.103 Uiso 0.546(11) 1 calc R U P G 1
C79A C 0.9567(17) 0.2337(6) 0.2898(5) 0.079(4) Uani 0.546(11) 1 d D . P G 1
H79A H 1.025202 0.235031 0.262646 0.094 Uiso 0.546(11) 1 calc R U P G 1
H79B H 0.951299 0.258644 0.303356 0.094 Uiso 0.546(11) 1 calc R U P G 1
C80A C 1.0401(16) 0.2083(4) 0.3269(4) 0.089(4) Uani 0.546(11) 1 d D . P G 1
H80A H 1.054623 0.183885 0.312577 0.106 Uiso 0.546(11) 1 calc R U P G 1
H80B H 0.967459 0.205312 0.352886 0.106 Uiso 0.546(11) 1 calc R U P G 1
C81A C 1.2098(19) 0.2227(6) 0.3472(6) 0.112(6) Uani 0.546(11) 1 d D . P G 1
H81A H 1.196361 0.246433 0.363201 0.134 Uiso 0.546(11) 1 calc R U P G 1
H81B H 1.282780 0.226451 0.321380 0.134 Uiso 0.546(11) 1 calc R U P G 1
C82A C 1.288(3) 0.1943(8) 0.3829(11) 0.161(12) Uani 0.546(11) 1 d D . P G 1
H82A H 1.323216 0.172678 0.365744 0.242 Uiso 0.546(11) 1 calc R U P G 1
H82B H 1.206449 0.186940 0.404553 0.242 Uiso 0.546(11) 1 calc R U P G 1
H82C H 1.384658 0.205147 0.400866 0.242 Uiso 0.546(11) 1 calc R U P G 1
C24B C 0.7347(18) 0.3491(4) 0.7078(5) 0.092(4) Uani 0.443(10) 1 d D . P C 2
H24C H 0.727753 0.324111 0.720965 0.110 Uiso 0.443(10) 1 calc R U P C 2
H24D H 0.796775 0.347735 0.679312 0.110 Uiso 0.443(10) 1 calc R U P C 2
C25B C 0.5575(19) 0.3639(7) 0.6940(6) 0.091(6) Uani 0.443(10) 1 d D . P C 2
H25C H 0.494968 0.365153 0.722390 0.109 Uiso 0.443(10) 1 calc R U P C 2
H25D H 0.564241 0.389012 0.680974 0.109 Uiso 0.443(10) 1 calc R U P C 2
C26B C 0.467(2) 0.3390(6) 0.6573(6) 0.114(6) Uani 0.443(10) 1 d D . P C 2
H26C H 0.453734 0.314256 0.670829 0.137 Uiso 0.443(10) 1 calc R U P C 2
H26D H 0.532469 0.336574 0.629496 0.137 Uiso 0.443(10) 1 calc R U P C 2
C27B C 0.294(2) 0.3561(7) 0.6421(8) 0.147(9) Uani 0.443(10) 1 d D . P C 2
H27C H 0.228423 0.357561 0.669944 0.176 Uiso 0.443(10) 1 calc R U P C 2
H27D H 0.308730 0.381343 0.630424 0.176 Uiso 0.443(10) 1 calc R U P C 2
C28B C 0.198(4) 0.3339(10) 0.6039(11) 0.231(19) Uani 0.443(10) 1 d D . P C 2
H28D H 0.276319 0.319695 0.586615 0.277 Uiso 0.443(10) 1 calc R U P C 2
H28E H 0.134775 0.350408 0.581999 0.277 Uiso 0.443(10) 1 calc R U P C 2
H28F H 0.122621 0.317172 0.618287 0.277 Uiso 0.443(10) 1 calc R U P C 2
C29B C 0.9896(18) 0.3601(4) 0.7660(4) 0.087(4) Uani 0.443(10) 1 d D . P C 2
H29C H 0.982402 0.333641 0.773330 0.104 Uiso 0.443(10) 1 calc R U P C 2
H29D H 1.072906 0.362758 0.742715 0.104 Uiso 0.443(10) 1 calc R U P C 2
C30B C 1.057(2) 0.3796(7) 0.8112(6) 0.084(5) Uani 0.443(10) 1 d D . P C 2
H30C H 0.984983 0.373954 0.836637 0.101 Uiso 0.443(10) 1 calc R U P C 2
H30D H 1.053693 0.406360 0.805783 0.101 Uiso 0.443(10) 1 calc R U P C 2
C31B C 1.237(2) 0.3680(6) 0.8273(5) 0.124(7) Uani 0.443(10) 1 d D . P C 2
H31C H 1.312363 0.374081 0.802717 0.149 Uiso 0.443(10) 1 calc R U P C 2
H31D H 1.243304 0.341310 0.833399 0.149 Uiso 0.443(10) 1 calc R U P C 2
C32B C 1.288(3) 0.3899(9) 0.8738(8) 0.161(13) Uani 0.443(10) 1 d D . P C 2
H32C H 1.300326 0.416332 0.867043 0.193 Uiso 0.443(10) 1 calc R U P C 2
H32D H 1.203767 0.386910 0.896843 0.193 Uiso 0.443(10) 1 calc R U P C 2
C33B C 1.456(3) 0.3729(11) 0.8930(8) 0.148(9) Uani 0.443(10) 1 d D . P C 2
H33D H 1.529045 0.371109 0.867333 0.223 Uiso 0.443(10) 1 calc R U P C 2
H33E H 1.437145 0.348390 0.905569 0.223 Uiso 0.443(10) 1 calc R U P C 2
H33F H 1.508034 0.388461 0.918204 0.223 Uiso 0.443(10) 1 calc R U P C 2
C73B C 0.6091(17) 0.2347(4) 0.1944(4) 0.082(4) Uani 0.454(11) 1 d D . P G 2
H73C H 0.601189 0.207679 0.193060 0.099 Uiso 0.454(11) 1 calc R U P G 2
H73D H 0.672963 0.242803 0.168059 0.099 Uiso 0.454(11) 1 calc R U P G 2
C74B C 0.432(2) 0.2511(7) 0.1872(6) 0.088(6) Uani 0.454(11) 1 d D . P G 2
H74C H 0.368484 0.243625 0.213827 0.106 Uiso 0.454(11) 1 calc R U P G 2
H74D H 0.439496 0.278189 0.187292 0.106 Uiso 0.454(11) 1 calc R U P G 2
C75B C 0.341(2) 0.2383(8) 0.1407(6) 0.113(7) Uani 0.454(11) 1 d D . P G 2
H75C H 0.330976 0.211245 0.140539 0.136 Uiso 0.454(11) 1 calc R U P G 2
H75D H 0.404001 0.245623 0.113809 0.136 Uiso 0.454(11) 1 calc R U P G 2
C76B C 0.1687(19) 0.2559(7) 0.1358(7) 0.138(8) Uani 0.454(11) 1 d D . P G 2
H76C H 0.102467 0.245468 0.160292 0.165 Uiso 0.454(11) 1 calc R U P G 2
H76D H 0.180669 0.282494 0.142003 0.165 Uiso 0.454(11) 1 calc R U P G 2
C77B C 0.076(4) 0.2506(13) 0.0886(9) 0.209(19) Uani 0.454(11) 1 d D . P G 2
H77D H 0.153450 0.251873 0.063992 0.314 Uiso 0.454(11) 1 calc R U P G 2
H77E H -0.007825 0.269833 0.083327 0.314 Uiso 0.454(11) 1 calc R U P G 2
H77F H 0.021839 0.226559 0.087560 0.314 Uiso 0.454(11) 1 calc R U P G 2
C78B C 0.8651(17) 0.2284(3) 0.2541(4) 0.074(3) Uani 0.454(11) 1 d D . P G 2
H78C H 0.946778 0.237615 0.232944 0.089 Uiso 0.454(11) 1 calc R U P G 2
H78D H 0.857115 0.201564 0.249531 0.089 Uiso 0.454(11) 1 calc R U P G 2
C79B C 0.935(2) 0.2356(7) 0.3057(5) 0.069(5) Uani 0.454(11) 1 d D . P G 2
H79C H 0.858615 0.225659 0.327764 0.083 Uiso 0.454(11) 1 calc R U P G 2
H79D H 0.946096 0.262339 0.311221 0.083 Uiso 0.454(11) 1 calc R U P G 2
C80B C 1.1078(17) 0.2171(4) 0.3150(5) 0.074(4) Uani 0.454(11) 1 d D . P G 2
H80C H 1.096140 0.190326 0.310218 0.088 Uiso 0.454(11) 1 calc R U P G 2
H80D H 1.183117 0.226529 0.292165 0.088 Uiso 0.454(11) 1 calc R U P G 2
C81B C 1.183(2) 0.2248(8) 0.3657(5) 0.092(6) Uani 0.454(11) 1 d D . P G 2
H81C H 1.209831 0.251180 0.368515 0.110 Uiso 0.454(11) 1 calc R U P G 2
H81D H 1.098688 0.219299 0.387866 0.110 Uiso 0.454(11) 1 calc R U P G 2
C82B C 1.338(3) 0.2030(7) 0.3806(11) 0.099(6) Uani 0.454(11) 1 d D . P G 2
H82D H 1.432071 0.213070 0.365191 0.148 Uiso 0.454(11) 1 calc R U P G 2
H82E H 1.321546 0.177301 0.371243 0.148 Uiso 0.454(11) 1 calc R U P G 2
H82F H 1.361761 0.204468 0.414959 0.148 Uiso 0.454(11) 1 calc R U P G 2

loop_
_atom_site_aniso_label
_atom_site_aniso_U_11
_atom_site_aniso_U_22
_atom_site_aniso_U_33
_atom_site_aniso_U_23
_atom_site_aniso_U_13
_atom_site_aniso_U_12
F1 0.0594(15) 0.173(3) 0.0954(17) -0.0233(17) 0.0075(13) 0.0073(16)
F2 0.139(3) 0.138(3) 0.190(3) 0.050(3) 0.083(3) 0.015(2)
F3 0.096(2) 0.234(4) 0.0802(16) -0.042(2) 0.0258(15) -0.026(2)
F4 0.128(3) 0.172(3) 0.120(2) -0.048(2) 0.028(2) -0.070(2)
F5 0.113(3) 0.121(3) 0.283(5) -0.097(3) 0.011(3) -0.002(2)
F6 0.137(3) 0.206(4) 0.113(2) -0.019(2) -0.042(2) -0.034(3)
F7A 0.106(16) 0.242(14) 0.125(19) 0.051(15) 0.009(14) 0.059(12)
F7B 0.205(11) 0.202(6) 0.220(13) -0.021(6) 0.116(9) 0.045(6)
F8A 0.16(2) 0.21(3) 0.061(8) -0.011(10) 0.014(9) 0.08(2)
F8B 0.129(6) 0.252(12) 0.094(4) -0.003(4) 0.042(4) -0.014(7)
F9A 0.092(11) 0.30(3) 0.12(3) -0.06(3) 0.026(13) 0.010(15)
F9B 0.103(5) 0.445(18) 0.083(4) 0.010(7) 0.012(3) 0.050(7)
F10A 0.159(10) 0.142(6) 0.165(11) 0.007(6) 0.006(7) 0.057(6)
F10B 0.27(3) 0.32(3) 0.091(7) 0.029(12) 0.015(14) 0.18(2)
F11A 0.136(6) 0.253(18) 0.190(17) 0.108(13) -0.064(7) -0.004(8)
F11B 0.138(9) 0.249(12) 0.098(8) 0.028(7) -0.039(7) 0.016(7)
F12A 0.37(3) 0.30(2) 0.058(4) 0.024(8) 0.015(9) 0.206(19)
F12B 0.182(9) 0.219(16) 0.122(12) 0.084(11) -0.001(8) 0.018(8)
O1 0.088(2) 0.077(2) 0.096(2) -0.0004(17) 0.0145(17) 0.0164(17)
O2 0.092(2) 0.094(2) 0.0774(17) 0.0061(16) 0.0124(16) -0.0105(18)
N1 0.077(2) 0.064(2) 0.085(2) 0.0040(18) 0.0085(18) 0.0077(18)
C1 0.069(3) 0.073(3) 0.074(2) -0.001(2) 0.0005(19) 0.007(2)
C2 0.051(2) 0.065(3) 0.066(2) -0.0011(18) -0.0050(16) 0.0021(18)
C3 0.052(2) 0.066(3) 0.0593(19) -0.0014(18) -0.0059(16) 0.0028(18)
C4 0.055(2) 0.075(3) 0.061(2) 0.0008(19) -0.0059(16) 0.0022(19)
C5 0.065(2) 0.080(3) 0.072(2) 0.008(2) 0.0005(19) 0.001(2)
C6 0.050(2) 0.071(3) 0.064(2) -0.0045(19) -0.0057(16) 0.0011(19)
C7 0.053(2) 0.069(3) 0.064(2) 0.0000(19) -0.0043(17) 0.0024(19)
C8 0.0459(19) 0.072(3) 0.062(2) -0.0008(19) -0.0109(15) 0.0016(18)
C9 0.051(2) 0.067(3) 0.0579(19) -0.0039(18) -0.0147(15) 0.0002(18)
C10 0.0444(19) 0.079(3) 0.064(2) -0.0071(19) -0.0093(16) 0.0016(19)
C11 0.061(2) 0.088(3) 0.061(2) -0.014(2) -0.0045(17) 0.004(2)
C12 0.058(2) 0.085(3) 0.062(2) -0.001(2) -0.0041(17) 0.000(2)
C13 0.050(2) 0.076(3) 0.0603(19) 0.0001(19) -0.0146(16) 0.0030(19)
C14 0.059(2) 0.078(3) 0.068(2) 0.004(2) -0.0101(18) -0.003(2)
C15 0.065(3) 0.084(3) 0.078(2) 0.008(2) -0.011(2) -0.009(2)
C16 0.069(3) 0.078(3) 0.091(3) 0.003(2) -0.017(2) -0.011(2)
C17 0.061(2) 0.079(3) 0.077(2) -0.006(2) -0.0219(19) -0.001(2)
C18 0.072(3) 0.077(3) 0.099(3) -0.011(3) -0.013(2) 0.005(2)
C19 0.066(3) 0.088(3) 0.092(3) -0.026(3) -0.015(2) 0.016(2)
C20 0.064(3) 0.086(3) 0.076(2) -0.015(2) -0.0097(19) 0.008(2)
C21 0.051(2) 0.080(3) 0.065(2) -0.014(2) -0.0183(17) 0.0049(19)
C22 0.053(2) 0.071(3) 0.070(2) -0.005(2) -0.0145(17) 0.0044(19)
C23 0.085(3) 0.072(3) 0.118(3) 0.016(3) 0.012(2) 0.006(2)
C34 0.057(2) 0.075(3) 0.065(2) -0.0019(19) -0.0011(17) 0.008(2)
C35 0.052(2) 0.089(3) 0.065(2) 0.000(2) -0.0008(17) 0.006(2)
C36 0.057(2) 0.093(3) 0.064(2) 0.003(2) -0.0018(17) 0.013(2)
C37 0.067(3) 0.095(3) 0.065(2) -0.008(2) -0.0012(19) 0.013(2)
C38 0.059(2) 0.085(3) 0.072(2) -0.010(2) -0.0043(18) 0.008(2)
C39 0.061(2) 0.083(3) 0.073(2) -0.010(2) 0.0016(19) 0.006(2)
C40 0.068(3) 0.125(4) 0.069(2) 0.003(3) 0.012(2) 0.010(3)
C41 0.083(3) 0.109(4) 0.091(3) -0.029(3) 0.009(3) -0.004(3)
C42 0.075(3) 0.093(4) 0.061(2) -0.006(2) -0.0040(19) -0.004(2)
C43 0.074(3) 0.119(4) 0.061(2) -0.011(2) -0.0004(19) -0.002(3)
C44 0.089(3) 0.147(5) 0.065(2) -0.012(3) 0.003(2) 0.000(3)
C45 0.115(4) 0.150(5) 0.061(2) 0.000(3) 0.008(3) -0.008(4)
C46 0.111(4) 0.116(4) 0.063(2) 0.004(3) -0.009(2) 0.003(3)
C47 0.095(3) 0.107(4) 0.065(2) 0.002(2) -0.001(2) 0.002(3)
C48 0.116(5) 0.210(7) 0.080(3) -0.006(4) 0.031(3) 0.014(5)
C49 0.159(5) 0.157(6) 0.069(3) 0.024(3) 0.004(3) 0.032(5)
F13A 0.088(7) 0.403(17) 0.098(6) 0.008(8) 0.002(6) -0.013(8)
F13B 0.072(9) 0.43(3) 0.15(2) 0.10(2) 0.037(11) 0.014(16)
F14A 0.140(11) 0.224(7) 0.192(11) -0.006(7) 0.033(8) -0.079(6)
F14B 0.097(14) 0.336(17) 0.180(18) -0.119(18) 0.070(13) -0.117(12)
F15A 0.138(9) 0.279(18) 0.106(6) -0.015(7) 0.058(7) -0.013(9)
F15B 0.120(13) 0.22(2) 0.076(6) 0.024(7) 0.008(7) -0.046(13)
F16A 0.238(13) 0.210(9) 0.091(4) -0.045(4) 0.007(5) -0.112(9)
F16B 0.21(3) 0.119(9) 0.20(4) -0.039(13) -0.05(2) 0.024(13)
F17A 0.162(5) 0.183(9) 0.114(5) -0.080(6) 0.015(4) -0.005(5)
F17B 0.30(3) 0.16(2) 0.070(7) -0.025(10) -0.038(11) -0.05(2)
F18A 0.155(7) 0.219(8) 0.135(8) -0.040(6) -0.079(6) 0.025(6)
F18B 0.116(7) 0.13(2) 0.158(19) -0.051(15) -0.040(9) -0.005(10)
F19 0.160(3) 0.107(3) 0.145(3) 0.014(2) 0.072(2) 0.040(2)
F20 0.151(3) 0.156(3) 0.1069(19) 0.059(2) 0.060(2) 0.044(2)
F21 0.079(2) 0.173(3) 0.152(3) 0.043(2) 0.0284(19) 0.003(2)
F22 0.109(3) 0.196(4) 0.166(3) 0.058(3) -0.034(2) 0.026(3)
F23 0.126(3) 0.111(3) 0.227(4) 0.072(3) 0.004(3) 0.025(2)
F24 0.259(6) 0.221(5) 0.173(3) 0.101(3) 0.107(4) 0.179(5)
O3 0.092(2) 0.089(2) 0.0754(17) -0.0069(16) 0.0092(16) 0.0169(17)
O4 0.089(2) 0.067(2) 0.0870(18) -0.0016(16) 0.0046(16) -0.0085(16)
N2 0.072(2) 0.065(2) 0.0751(19) -0.0062(17) -0.0020(16) 0.0056(17)
C50 0.065(2) 0.074(3) 0.061(2) -0.005(2) -0.0028(18) 0.009(2)
C51 0.058(2) 0.076(3) 0.0594(19) -0.0038(19) -0.0080(16) 0.005(2)
C52 0.053(2) 0.066(3) 0.0567(18) 0.0013(18) -0.0093(15) 0.0022(18)
C53 0.053(2) 0.064(2) 0.0628(19) 0.0012(18) -0.0070(16) 0.0040(18)
C54 0.062(2) 0.069(3) 0.073(2) 0.003(2) -0.0031(19) 0.001(2)
C55 0.058(2) 0.074(3) 0.0547(18) 0.0005(19) -0.0046(16) 0.003(2)
C56 0.058(2) 0.078(3) 0.0556(19) 0.0121(19) -0.0054(16) -0.004(2)
C57 0.0450(19) 0.068(3) 0.0596(19) 0.0030(18) -0.0086(15) 0.0000(17)
C58 0.0469(19) 0.062(2) 0.0568(18) 0.0016(17) -0.0099(15) 0.0030(17)
C59 0.0453(19) 0.064(2) 0.0555(18) 0.0017(17) -0.0075(15) -0.0005(17)
C60 0.050(2) 0.067(3) 0.0583(19) -0.0019(18) -0.0003(15) 0.0036(18)
C61 0.050(2) 0.065(3) 0.0597(19) 0.0042(18) -0.0055(15) 0.0017(18)
C62 0.047(2) 0.068(3) 0.0605(19) 0.0061(18) -0.0116(15) 0.0021(18)
C63 0.061(2) 0.083(3) 0.069(2) 0.012(2) -0.0066(18) -0.005(2)
C64 0.073(3) 0.072(3) 0.090(3) 0.017(2) -0.006(2) -0.011(2)
C65 0.072(3) 0.069(3) 0.087(3) 0.006(2) -0.006(2) -0.003(2)
C66 0.055(2) 0.064(3) 0.077(2) 0.002(2) -0.0111(18) -0.0003(19)
C67 0.063(3) 0.071(3) 0.085(3) -0.012(2) -0.007(2) 0.006(2)
C68 0.061(2) 0.072(3) 0.080(2) -0.012(2) -0.0028(19) 0.009(2)
C69 0.056(2) 0.068(3) 0.070(2) -0.002(2) 0.0001(17) 0.0028(19)
C70 0.0442(18) 0.063(2) 0.0609(19) -0.0001(18) -0.0081(15) 0.0029(17)
C71 0.0443(19) 0.063(2) 0.0646(19) -0.0012(18) -0.0094(15) 0.0013(17)
C72 0.086(3) 0.067(3) 0.106(3) -0.011(2) -0.007(2) 0.006(2)
C83 0.070(2) 0.078(3) 0.0581(19) 0.0056(19) -0.0046(17) 0.003(2)
C84 0.064(2) 0.112(4) 0.061(2) 0.001(2) -0.0028(18) -0.001(2)
C85 0.074(3) 0.139(5) 0.064(2) 0.008(3) 0.003(2) 0.006(3)
C86 0.101(4) 0.125(5) 0.055(2) -0.003(2) 0.001(2) 0.019(3)
C87 0.097(3) 0.107(4) 0.060(2) -0.007(2) -0.009(2) 0.012(3)
C88 0.076(3) 0.092(3) 0.059(2) -0.005(2) -0.0034(18) 0.006(2)
C89 0.087(4) 0.228(7) 0.083(3) 0.000(5) 0.022(3) -0.019(5)
C90 0.127(4) 0.132(5) 0.070(3) -0.022(3) -0.008(3) 0.002(4)
C91 0.056(2) 0.066(3) 0.0614(19) 0.0052(18) -0.0035(16) -0.0001(19)
C92 0.066(2) 0.070(3) 0.063(2) 0.0034(19) -0.0048(17) 0.000(2)
C93 0.066(2) 0.078(3) 0.070(2) 0.008(2) 0.0081(18) 0.003(2)
C94 0.090(3) 0.080(3) 0.070(2) 0.013(2) 0.005(2) 0.011(2)
C95 0.076(3) 0.082(3) 0.079(2) 0.013(2) -0.001(2) 0.014(2)
C96 0.066(2) 0.075(3) 0.070(2) 0.010(2) 0.0030(18) 0.004(2)
C97 0.102(4) 0.101(4) 0.090(3) 0.029(3) 0.032(3) 0.019(3)
C98 0.112(4) 0.107(5) 0.103(3) 0.043(3) 0.017(3) 0.034(3)
C24A 0.113(8) 0.059(6) 0.068(5) -0.001(4) -0.002(5) -0.002(6)
C25A 0.093(6) 0.064(7) 0.070(7) -0.004(6) 0.005(5) 0.003(5)
C26A 0.109(8) 0.066(7) 0.076(6) 0.006(5) 0.003(6) -0.002(6)
C27A 0.084(6) 0.117(9) 0.072(6) -0.007(7) -0.002(5) -0.001(5)
C28A 0.086(6) 0.097(8) 0.083(6) -0.007(5) 0.004(5) 0.019(6)
C29A 0.102(7) 0.082(6) 0.068(5) 0.006(5) 0.006(4) -0.001(6)
C30A 0.080(6) 0.119(12) 0.094(10) 0.041(9) 0.021(6) 0.008(6)
C31A 0.107(8) 0.097(8) 0.096(7) 0.027(7) -0.003(6) 0.000(7)
C32A 0.094(8) 0.110(12) 0.149(12) 0.049(11) 0.001(8) 0.008(7)
C33A 0.155(18) 0.168(17) 0.132(11) 0.014(12) -0.038(11) -0.024(17)
C73A 0.101(7) 0.082(7) 0.069(6) -0.012(5) -0.003(5) 0.001(6)
C74A 0.095(8) 0.108(11) 0.074(8) -0.008(7) -0.005(6) 0.016(7)
C75A 0.112(11) 0.126(11) 0.093(8) -0.022(7) -0.019(8) 0.004(10)
C76A 0.116(10) 0.216(17) 0.074(8) -0.007(8) -0.020(7) -0.008(9)
C77A 0.115(11) 0.166(15) 0.080(7) -0.029(8) -0.005(7) -0.013(9)
C78A 0.095(7) 0.075(6) 0.087(6) 0.004(5) 0.002(5) 0.003(5)
C79A 0.077(6) 0.079(9) 0.080(8) -0.011(8) 0.012(6) 0.005(5)
C80A 0.081(7) 0.092(10) 0.092(7) 0.005(5) 0.005(5) 0.003(6)
C81A 0.074(8) 0.125(12) 0.135(14) -0.011(11) 0.003(8) 0.007(7)
C82A 0.121(18) 0.19(3) 0.157(17) 0.002(14) -0.062(15) 0.025(15)
C24B 0.101(8) 0.083(8) 0.091(8) -0.004(6) 0.000(6) 0.021(7)
C25B 0.087(7) 0.097(11) 0.088(13) -0.002(10) 0.008(8) 0.010(7)
C26B 0.103(11) 0.134(15) 0.102(10) -0.012(8) -0.008(9) 0.012(10)
C27B 0.094(10) 0.22(2) 0.120(15) 0.017(15) -0.028(11) 0.013(11)
C28B 0.22(3) 0.24(3) 0.21(3) -0.04(2) -0.10(3) 0.05(3)
C29B 0.104(8) 0.090(9) 0.066(6) 0.019(6) 0.003(6) 0.012(7)
C30B 0.088(8) 0.078(10) 0.088(11) 0.014(9) 0.017(7) -0.015(7)
C31B 0.135(12) 0.155(17) 0.078(8) 0.003(9) -0.018(9) 0.043(14)
C32B 0.129(16) 0.20(2) 0.143(18) -0.046(15) -0.031(14) 0.013(14)
C33B 0.132(17) 0.18(2) 0.122(14) 0.021(18) -0.035(12) 0.006(18)
C73B 0.086(7) 0.083(8) 0.076(7) -0.015(6) -0.001(5) 0.000(7)
C74B 0.083(7) 0.089(11) 0.090(12) -0.009(10) -0.003(8) -0.006(7)
C75B 0.080(9) 0.150(15) 0.106(11) -0.018(10) -0.015(8) 0.002(9)
C76B 0.073(8) 0.20(2) 0.136(15) 0.013(14) -0.011(9) 0.017(10)
C77B 0.15(2) 0.34(4) 0.133(18) 0.05(2) -0.027(17) 0.04(3)
C78B 0.092(7) 0.054(7) 0.074(6) -0.013(5) -0.012(6) 0.010(6)
C79B 0.069(7) 0.064(8) 0.073(8) -0.016(8) 0.001(6) 0.004(6)
C80B 0.077(7) 0.046(7) 0.095(8) 0.009(6) -0.012(6) -0.003(6)
C81B 0.064(8) 0.117(12) 0.092(9) -0.015(9) -0.001(7) 0.007(7)
C82B 0.086(10) 0.084(10) 0.120(12) -0.008(8) -0.031(9) -0.006(8)

loop_
_atom_type_symbol
_atom_type_description
_atom_type_scat_dispersion_real
_atom_type_scat_dispersion_imag
_atom_type_scat_source
C C 0.0181 0.0091 'International Tables Vol C Tables 4.2.6.8 and 6.1.1.4'
H H 0.0000 0.0000 'International Tables Vol C Tables 4.2.6.8 and 6.1.1.4'
F F 0.0727 0.0534 'International Tables Vol C Tables 4.2.6.8 and 6.1.1.4'
N N 0.0311 0.0180 'International Tables Vol C Tables 4.2.6.8 and 6.1.1.4'
O O 0.0492 0.0322 'International Tables Vol C Tables 4.2.6.8 and 6.1.1.4'

loop_
_exptl_crystal_face_index_h
_exptl_crystal_face_index_k
_exptl_crystal_face_index_l
_exptl_crystal_face_perp_dist
0 1 0 0.0235
0 -1 1 0.0010
0 1 -1 0.0186
0 0 -1 0.0083
0 1 1 0.0157
-1 1 -1 0.1297
1 1 -1 0.0646
0 0 1 0.0103
0 -1 -1 0.0010

loop_
_geom_angle_atom_site_label_1
_geom_angle_atom_site_label_2
_geom_angle_atom_site_label_3
_geom_angle
_geom_angle_site_symmetry_1
_geom_angle_site_symmetry_3
_geom_angle_publ_flag
C1 N1 C5 122.9(4) . . ?
C1 N1 C23 119.6(4) . . ?
C5 N1 C23 117.5(4) . . ?
O1 C1 N1 119.4(4) . . ?
O1 C1 C2 122.8(4) . . ?
N1 C1 C2 117.9(4) . . ?
C3 C2 C1 118.2(4) . . ?
C6 C2 C1 120.5(4) . . ?
C6 C2 C3 121.1(4) . . ?
C2 C3 C9 119.3(4) . . ?
C4 C3 C2 120.7(4) . . ?
C4 C3 C9 120.0(4) . . ?
C3 C4 C5 119.1(4) . . ?
C12 C4 C3 120.5(4) . . ?
C12 C4 C5 120.1(4) . . ?
O2 C5 N1 120.6(4) . . ?
O2 C5 C4 122.9(4) . . ?
N1 C5 C4 116.6(4) . . ?
C2 C6 C7 117.9(4) . . ?
C2 C6 C34 125.0(4) . . ?
C7 C6 C34 117.0(4) . . ?
C6 C7 H7 118.2 . . ?
C8 C7 C6 123.6(4) . . ?
C8 C7 H7 118.2 . . ?
C7 C8 C9 118.2(4) . . ?
C7 C8 C13 122.2(4) . . ?
C9 C8 C13 119.5(4) . . ?
C8 C9 C3 119.2(4) . . ?
C10 C9 C3 119.6(4) . . ?
C10 C9 C8 121.2(4) . . ?
C9 C10 C21 119.6(4) . . ?
C11 C10 C9 118.3(4) . . ?
C11 C10 C21 122.0(4) . . ?
C10 C11 H11 118.5 . . ?
C10 C11 C12 123.0(4) . . ?
C12 C11 H11 118.5 . . ?
C4 C12 C11 118.3(4) . . ?
C4 C12 C42 125.5(4) . . ?
C11 C12 C42 116.2(4) . . ?
C14 C13 C8 122.4(4) . . ?
C14 C13 C22 119.0(4) . . ?
C22 C13 C8 118.6(4) . . ?
C13 C14 H14 118.8 . . ?
C13 C14 C15 122.3(4) . . ?
C15 C14 H14 118.8 . . ?
C14 C15 H15 120.4 . . ?
C16 C15 C14 119.2(5) . . ?
C16 C15 H15 120.4 . . ?
C15 C16 H16 119.0 . . ?
C15 C16 C17 122.0(5) . . ?
C17 C16 H16 119.0 . . ?
C16 C17 C18 122.2(5) . . ?
C16 C17 C22 118.6(4) . . ?
C18 C17 C22 119.2(4) . . ?
C17 C18 H18 119.7 . . ?
C19 C18 C17 120.5(5) . . ?
C19 C18 H18 119.7 . . ?
C18 C19 H19 119.6 . . ?
C18 C19 C20 120.9(4) . . ?
C20 C19 H19 119.6 . . ?
C19 C20 H20 119.7 . . ?
C21 C20 C19 120.5(5) . . ?
C21 C20 H20 119.7 . . ?
C20 C21 C10 121.9(4) . . ?
C20 C21 C22 119.8(4) . . ?
C22 C21 C10 118.3(4) . . ?
C13 C22 C17 118.8(4) . . ?
C13 C22 C21 122.2(4) . . ?
C21 C22 C17 119.0(4) . . ?
N1 C23 H23A 102.0 . . ?
N1 C23 H23B 101.5 . . ?
N1 C23 C24A 110.3(5) . . ?
N1 C23 C29B 109.8(7) . . ?
C24A C23 H23A 102.0 . . ?
C29A C23 N1 117.0(6) . . ?
C29A C23 H23A 102.0 . . ?
C29A C23 C24A 120.0(7) . . ?
C24B C23 N1 118.5(7) . . ?
C24B C23 H23B 101.5 . . ?
C24B C23 C29B 119.9(9) . . ?
C29B C23 H23B 101.5 . . ?
C35 C34 C6 119.8(4) . . ?
C39 C34 C6 121.1(4) . . ?
C39 C34 C35 118.8(4) . . ?
C34 C35 H35 119.9 . . ?
C36 C35 C34 120.2(4) . . ?
C36 C35 H35 119.9 . . ?
C35 C36 C40 118.4(4) . . ?
C37 C36 C35 121.0(4) . . ?
C37 C36 C40 120.6(4) . . ?
C36 C37 H37 120.3 . . ?
C36 C37 C38 119.4(4) . . ?
C38 C37 H37 120.3 . . ?
C37 C38 C39 120.2(4) . . ?
C37 C38 C41 118.7(4) . . ?
C39 C38 C41 121.1(4) . . ?
C34 C39 C38 120.4(4) . . ?
C34 C39 H39 119.8 . . ?
C38 C39 H39 119.8 . . ?
F1 C40 F2 103.7(4) . . ?
F1 C40 C36 112.6(4) . . ?
F2 C40 C36 113.2(4) . . ?
F3 C40 F1 105.9(4) . . ?
F3 C40 F2 106.8(4) . . ?
F3 C40 C36 113.8(4) . . ?
F4 C41 F5 109.2(5) . . ?
F4 C41 F6 103.3(5) . . ?
F4 C41 C38 115.1(4) . . ?
F5 C41 F6 101.4(4) . . ?
F5 C41 C38 113.8(4) . . ?
F6 C41 C38 112.7(5) . . ?
C43 C42 C12 119.2(4) . . ?
C43 C42 C47 119.1(4) . . ?
C47 C42 C12 121.5(4) . . ?
C42 C43 H43 119.9 . . ?
C42 C43 C44 120.2(5) . . ?
C44 C43 H43 119.9 . . ?
C43 C44 C48 117.9(5) . . ?
C45 C44 C43 120.3(5) . . ?
C45 C44 C48 121.7(5) . . ?
C44 C45 H45 120.3 . . ?
C44 C45 C46 119.3(5) . . ?
C46 C45 H45 120.3 . . ?
C45 C46 C49 119.7(5) . . ?
C47 C46 C45 120.6(5) . . ?
C47 C46 C49 119.7(6) . . ?
C42 C47 H47 119.9 . . ?
C46 C47 C42 120.3(5) . . ?
C46 C47 H47 119.9 . . ?
F7A C48 F9A 100(2) . . ?
F7A C48 C44 116.1(17) . . ?
F7B C48 C44 111.9(9) . . ?
F8A C48 F7A 103(2) . . ?
F8A C48 F9A 102(2) . . ?
F8A C48 C44 123.0(19) . . ?
F8B C48 F7B 104.0(9) . . ?
F8B C48 F9B 108.2(10) . . ?
F8B C48 C44 112.2(10) . . ?
F9A C48 C44 110(2) . . ?
F9B C48 F7B 105.4(12) . . ?
F9B C48 C44 114.5(10) . . ?
F10A C49 F11A 96.2(10) . . ?
F10A C49 C46 110.9(8) . . ?
F10B C49 F11B 108.2(14) . . ?
F10B C49 F12B 113.2(15) . . ?
F10B C49 C46 115.0(8) . . ?
F11A C49 C46 114.9(8) . . ?
F11B C49 C46 108.6(8) . . ?
F12A C49 F10A 105.1(13) . . ?
F12A C49 F11A 107.5(13) . . ?
F12A C49 C46 119.3(10) . . ?
F12B C49 F11B 100.9(9) . . ?
F12B C49 C46 110.0(9) . . ?
C50 N2 C72 118.1(4) . . ?
C54 N2 C50 123.8(4) . . ?
C54 N2 C72 118.0(4) . . ?
O3 C50 N2 120.6(4) . . ?
O3 C50 C51 122.3(4) . . ?
N2 C50 C51 117.1(4) . . ?
C52 C51 C50 118.6(4) . . ?
C55 C51 C50 121.1(4) . . ?
C55 C51 C52 120.2(4) . . ?
C51 C52 C53 120.6(4) . . ?
C51 C52 C58 120.0(4) . . ?
C53 C52 C58 119.4(3) . . ?
C52 C53 C54 118.0(3) . . ?
C61 C53 C52 120.2(4) . . ?
C61 C53 C54 121.5(4) . . ?
O4 C54 N2 121.0(4) . . ?
O4 C54 C53 121.9(4) . . ?
N2 C54 C53 117.1(4) . . ?
C51 C55 C56 118.6(4) . . ?
C51 C55 C83 125.2(4) . . ?
C56 C55 C83 116.2(4) . . ?
C55 C56 H56 118.2 . . ?
C57 C56 C55 123.6(4) . . ?
C57 C56 H56 118.2 . . ?
C56 C57 C58 118.6(4) . . ?
C56 C57 C62 122.5(4) . . ?
C58 C57 C62 118.9(3) . . ?
C57 C58 C52 118.9(3) . . ?
C57 C58 C59 122.4(4) . . ?
C59 C58 C52 118.7(3) . . ?
C58 C59 C70 119.0(3) . . ?
C60 C59 C58 119.0(4) . . ?
C60 C59 C70 122.0(3) . . ?
C59 C60 H60 118.3 . . ?
C59 C60 C61 123.4(4) . . ?
C61 C60 H60 118.3 . . ?
C53 C61 C91 124.4(4) . . ?
C60 C61 C53 118.8(4) . . ?
C60 C61 C91 116.8(3) . . ?
C63 C62 C57 122.1(4) . . ?
C63 C62 C71 119.2(4) . . ?
C71 C62 C57 118.6(4) . . ?
C62 C63 H63 119.4 . . ?
C62 C63 C64 121.2(4) . . ?
C64 C63 H63 119.4 . . ?
C63 C64 H64 119.6 . . ?
C65 C64 C63 120.8(4) . . ?
C65 C64 H64 119.6 . . ?
C64 C65 H65 119.5 . . ?
C64 C65 C66 121.0(5) . . ?
C66 C65 H65 119.5 . . ?
C65 C66 C71 118.5(4) . . ?
C67 C66 C65 122.2(4) . . ?
C67 C66 C71 119.3(4) . . ?
C66 C67 H67 119.3 . . ?
C68 C67 C66 121.4(4) . . ?
C68 C67 H67 119.3 . . ?
C67 C68 H68 120.1 . . ?
C67 C68 C69 119.9(4) . . ?
C69 C68 H68 120.1 . . ?
C68 C69 H69 119.4 . . ?
C70 C69 C68 121.2(4) . . ?
C70 C69 H69 119.4 . . ?
C69 C70 C59 121.8(4) . . ?
C69 C70 C71 119.7(4) . . ?
C71 C70 C59 118.5(3) . . ?
C62 C71 C66 119.2(4) . . ?
C70 C71 C62 122.2(4) . . ?
C70 C71 C66 118.6(4) . . ?
N2 C72 H72A 102.5 . . ?
N2 C72 H72B 101.3 . . ?
N2 C72 C73A 110.8(6) . . ?
N2 C72 C78B 110.7(5) . . ?
C73A C72 H72A 102.5 . . ?
C78A C72 N2 115.9(6) . . ?
C78A C72 H72A 102.5 . . ?
C78A C72 C73A 119.7(7) . . ?
C73B C72 N2 116.4(7) . . ?
C73B C72 H72B 101.3 . . ?
C73B C72 C78B 121.6(8) . . ?
C78B C72 H72B 101.3 . . ?
C84 C83 C55 119.6(4) . . ?
C84 C83 C88 118.4(4) . . ?
C88 C83 C55 121.9(4) . . ?
C83 C84 H84 119.4 . . ?
C83 C84 C85 121.2(4) . . ?
C85 C84 H84 119.4 . . ?
C84 C85 C89 118.6(5) . . ?
C86 C85 C84 120.1(5) . . ?
C86 C85 C89 121.3(5) . . ?
C85 C86 H86 120.4 . . ?
C85 C86 C87 119.2(4) . . ?
C87 C86 H86 120.4 . . ?
C86 C87 C90 119.8(5) . . ?
C88 C87 C86 120.4(4) . . ?
C88 C87 C90 119.8(5) . . ?
C83 C88 H88 119.7 . . ?
C87 C88 C83 120.6(4) . . ?
C87 C88 H88 119.7 . . ?
F13A C89 F14A 106.9(14) . . ?
F13A C89 F15A 108.4(13) . . ?
F13A C89 C85 112.8(13) . . ?
F13B C89 F14B 98.7(18) . . ?
F13B C89 C85 114.1(19) . . ?
F14A C89 C85 107.5(10) . . ?
F14B C89 C85 118.8(11) . . ?
F15A C89 F14A 106.6(13) . . ?
F15A C89 C85 114.3(12) . . ?
F15B C89 F13B 106.0(19) . . ?
F15B C89 F14B 101.3(17) . . ?
F15B C89 C85 115.6(14) . . ?
F16A C90 F17A 104.2(7) . . ?
F16A C90 C87 111.9(5) . . ?
F16B C90 F17B 108.8(16) . . ?
F16B C90 F18B 101.5(16) . . ?
F16B C90 C87 117.3(12) . . ?
F17A C90 C87 112.8(6) . . ?
F17B C90 F18B 104.0(17) . . ?
F17B C90 C87 111.1(11) . . ?
F18A C90 F16A 107.8(8) . . ?
F18A C90 F17A 107.1(6) . . ?
F18A C90 C87 112.6(6) . . ?
F18B C90 C87 113.0(9) . . ?
C92 C91 C61 120.3(4) . . ?
C92 C91 C96 118.0(4) . . ?
C96 C91 C61 121.5(4) . . ?
C91 C92 H92 119.2 . . ?
C91 C92 C93 121.5(4) . . ?
C93 C92 H92 119.2 . . ?
C92 C93 C94 120.7(4) . . ?
C92 C93 C97 119.7(4) . . ?
C94 C93 C97 119.6(4) . . ?
C93 C94 H94 120.7 . . ?
C93 C94 C95 118.6(4) . . ?
C95 C94 H94 120.7 . . ?
C94 C95 C98 119.4(4) . . ?
C96 C95 C94 120.3(4) . . ?
C96 C95 C98 120.3(4) . . ?
C91 C96 H96 119.6 . . ?
C95 C96 C91 120.9(4) . . ?
C95 C96 H96 119.6 . . ?
F19 C97 F21 104.2(5) . . ?
F19 C97 C93 111.6(5) . . ?
F20 C97 F19 108.8(4) . . ?
F20 C97 F21 105.7(5) . . ?
F20 C97 C93 114.3(4) . . ?
F21 C97 C93 111.7(4) . . ?
F22 C98 C95 111.3(5) . . ?
F23 C98 F22 99.5(4) . . ?
F23 C98 C95 112.0(5) . . ?
F24 C98 F22 106.1(6) . . ?
F24 C98 F23 110.8(6) . . ?
F24 C98 C95 115.7(4) . . ?
C23 C24A H24A 107.2 . . ?
C23 C24A H24B 107.2 . . ?
H24A C24A H24B 106.8 . . ?
C25A C24A C23 120.4(9) . . ?
C25A C24A H24A 107.2 . . ?
C25A C24A H24B 107.2 . . ?
C24A C25A H25A 108.8 . . ?
C24A C25A H25B 108.8 . . ?
C24A C25A C26A 113.7(11) . . ?
H25A C25A H25B 107.7 . . ?
C26A C25A H25A 108.8 . . ?
C26A C25A H25B 108.8 . . ?
C25A C26A H26A 108.5 . . ?
C25A C26A H26B 108.5 . . ?
C25A C26A C27A 115.2(10) . . ?
H26A C26A H26B 107.5 . . ?
C27A C26A H26A 108.5 . . ?
C27A C26A H26B 108.5 . . ?
C26A C27A H27A 109.3 . . ?
C26A C27A H27B 109.3 . . ?
H27A C27A H27B 107.9 . . ?
C28A C27A C26A 111.8(10) . . ?
C28A C27A H27A 109.3 . . ?
C28A C27A H27B 109.3 . . ?
C27A C28A H28A 109.5 . . ?
C27A C28A H28B 109.5 . . ?
C27A C28A H28C 109.5 . . ?
H28A C28A H28B 109.5 . . ?
H28A C28A H28C 109.5 . . ?
H28B C28A H28C 109.5 . . ?
C23 C29A H29A 108.7 . . ?
C23 C29A H29B 108.7 . . ?
C23 C29A C30A 114.0(9) . . ?
H29A C29A H29B 107.6 . . ?
C30A C29A H29A 108.7 . . ?
C30A C29A H29B 108.7 . . ?
C29A C30A H30A 109.4 . . ?
C29A C30A H30B 109.4 . . ?
H30A C30A H30B 108.0 . . ?
C31A C30A C29A 111.1(13) . . ?
C31A C30A H30A 109.4 . . ?
C31A C30A H30B 109.4 . . ?
C30A C31A H31A 109.1 . . ?
C30A C31A H31B 109.1 . . ?
C30A C31A C32A 112.5(11) . . ?
H31A C31A H31B 107.8 . . ?
C32A C31A H31A 109.1 . . ?
C32A C31A H31B 109.1 . . ?
C31A C32A H32A 110.0 . . ?
C31A C32A H32B 110.0 . . ?
H32A C32A H32B 108.3 . . ?
C33A C32A C31A 108.6(14) . . ?
C33A C32A H32A 110.0 . . ?
C33A C32A H32B 110.0 . . ?
C32A C33A H33A 109.5 . . ?
C32A C33A H33B 109.5 . . ?
C32A C33A H33C 109.5 . . ?
H33A C33A H33B 109.5 . . ?
H33A C33A H33C 109.5 . . ?
H33B C33A H33C 109.5 . . ?
C72 C73A H73A 107.5 . . ?
C72 C73A H73B 107.5 . . ?
C72 C73A C74A 119.2(11) . . ?
H73A C73A H73B 107.0 . . ?
C74A C73A H73A 107.5 . . ?
C74A C73A H73B 107.5 . . ?
C73A C74A H74A 108.9 . . ?
C73A C74A H74B 108.9 . . ?
H74A C74A H74B 107.7 . . ?
C75A C74A C73A 113.3(15) . . ?
C75A C74A H74A 108.9 . . ?
C75A C74A H74B 108.9 . . ?
C74A C75A H75A 109.1 . . ?
C74A C75A H75B 109.1 . . ?
C74A C75A C76A 112.6(14) . . ?
H75A C75A H75B 107.8 . . ?
C76A C75A H75A 109.1 . . ?
C76A C75A H75B 109.1 . . ?
C75A C76A H76A 110.6 . . ?
C75A C76A H76B 110.6 . . ?
H76A C76A H76B 108.7 . . ?
C77A C76A C75A 105.6(14) . . ?
C77A C76A H76A 110.6 . . ?
C77A C76A H76B 110.6 . . ?
C76A C77A H77A 109.5 . . ?
C76A C77A H77B 109.5 . . ?
C76A C77A H77C 109.5 . . ?
H77A C77A H77B 109.5 . . ?
H77A C77A H77C 109.5 . . ?
H77B C77A H77C 109.5 . . ?
C72 C78A H78A 108.4 . . ?
C72 C78A H78B 108.4 . . ?
C72 C78A C79A 115.5(10) . . ?
H78A C78A H78B 107.5 . . ?
C79A C78A H78A 108.4 . . ?
C79A C78A H78B 108.4 . . ?
C78A C79A H79A 109.0 . . ?
C78A C79A H79B 109.0 . . ?
H79A C79A H79B 107.8 . . ?
C80A C79A C78A 113.1(14) . . ?
C80A C79A H79A 109.0 . . ?
C80A C79A H79B 109.0 . . ?
C79A C80A H80A 109.1 . . ?
C79A C80A H80B 109.1 . . ?
C79A C80A C81A 112.5(12) . . ?
H80A C80A H80B 107.8 . . ?
C81A C80A H80A 109.1 . . ?
C81A C80A H80B 109.1 . . ?
C80A C81A H81A 110.0 . . ?
C80A C81A H81B 110.0 . . ?
C80A C81A C82A 108.7(16) . . ?
H81A C81A H81B 108.3 . . ?
C82A C81A H81A 110.0 . . ?
C82A C81A H81B 110.0 . . ?
C81A C82A H82A 109.5 . . ?
C81A C82A H82B 109.5 . . ?
C81A C82A H82C 109.5 . . ?
H82A C82A H82B 109.5 . . ?
H82A C82A H82C 109.5 . . ?
H82B C82A H82C 109.5 . . ?
C23 C24B H24C 109.6 . . ?
C23 C24B H24D 109.6 . . ?
C23 C24B C25B 110.2(11) . . ?
H24C C24B H24D 108.1 . . ?
C25B C24B H24C 109.6 . . ?
C25B C24B H24D 109.6 . . ?
C24B C25B H25C 109.7 . . ?
C24B C25B H25D 109.7 . . ?
H25C C25B H25D 108.2 . . ?
C26B C25B C24B 110.0(14) . . ?
C26B C25B H25C 109.7 . . ?
C26B C25B H25D 109.7 . . ?
C25B C26B H26C 110.0 . . ?
C25B C26B H26D 110.0 . . ?
C25B C26B C27B 108.4(14) . . ?
H26C C26B H26D 108.4 . . ?
C27B C26B H26C 110.0 . . ?
C27B C26B H26D 110.0 . . ?
C26B C27B H27C 109.2 . . ?
C26B C27B H27D 109.2 . . ?
H27C C27B H27D 107.9 . . ?
C28B C27B C26B 111.9(18) . . ?
C28B C27B H27C 109.2 . . ?
C28B C27B H27D 109.2 . . ?
C27B C28B H28D 109.5 . . ?
C27B C28B H28E 109.5 . . ?
C27B C28B H28F 109.5 . . ?
H28D C28B H28E 109.5 . . ?
H28D C28B H28F 109.5 . . ?
H28E C28B H28F 109.5 . . ?
C23 C29B H29C 107.5 . . ?
C23 C29B H29D 107.5 . . ?
H29C C29B H29D 107.0 . . ?
C30B C29B C23 119.3(12) . . ?
C30B C29B H29C 107.5 . . ?
C30B C29B H29D 107.5 . . ?
C29B C30B H30C 109.1 . . ?
C29B C30B H30D 109.1 . . ?
C29B C30B C31B 112.5(16) . . ?
H30C C30B H30D 107.8 . . ?
C31B C30B H30C 109.1 . . ?
C31B C30B H30D 109.1 . . ?
C30B C31B H31C 110.5 . . ?
C30B C31B H31D 110.5 . . ?
C30B C31B C32B 106.3(14) . . ?
H31C C31B H31D 108.7 . . ?
C32B C31B H31C 110.5 . . ?
C32B C31B H31D 110.5 . . ?
C31B C32B H32C 110.9 . . ?
C31B C32B H32D 110.9 . . ?
H32C C32B H32D 108.9 . . ?
C33B C32B C31B 104.4(17) . . ?
C33B C32B H32C 110.9 . . ?
C33B C32B H32D 110.9 . . ?
C32B C33B H33D 109.5 . . ?
C32B C33B H33E 109.5 . . ?
C32B C33B H33F 109.5 . . ?
H33D C33B H33E 109.5 . . ?
H33D C33B H33F 109.5 . . ?
H33E C33B H33F 109.5 . . ?
C72 C73B H73C 108.9 . . ?
C72 C73B H73D 108.9 . . ?
C72 C73B C74B 113.5(11) . . ?
H73C C73B H73D 107.7 . . ?
C74B C73B H73C 108.9 . . ?
C74B C73B H73D 108.9 . . ?
C73B C74B H74C 109.3 . . ?
C73B C74B H74D 109.3 . . ?
H74C C74B H74D 108.0 . . ?
C75B C74B C73B 111.5(14) . . ?
C75B C74B H74C 109.3 . . ?
C75B C74B H74D 109.3 . . ?
C74B C75B H75C 110.0 . . ?
C74B C75B H75D 110.0 . . ?
C74B C75B C76B 108.5(14) . . ?
H75C C75B H75D 108.4 . . ?
C76B C75B H75C 110.0 . . ?
C76B C75B H75D 110.0 . . ?
C75B C76B H76C 108.7 . . ?
C75B C76B H76D 108.7 . . ?
H76C C76B H76D 107.6 . . ?
C77B C76B C75B 114.2(19) . . ?
C77B C76B H76C 108.7 . . ?
C77B C76B H76D 108.7 . . ?
C76B C77B H77D 109.5 . . ?
C76B C77B H77E 109.5 . . ?
C76B C77B H77F 109.5 . . ?
H77D C77B H77E 109.5 . . ?
H77D C77B H77F 109.5 . . ?
H77E C77B H77F 109.5 . . ?
C72 C78B H78C 107.9 . . ?
C72 C78B H78D 107.9 . . ?
C72 C78B C79B 117.7(10) . . ?
H78C C78B H78D 107.2 . . ?
C79B C78B H78C 107.9 . . ?
C79B C78B H78D 107.9 . . ?
C78B C79B H79C 109.7 . . ?
C78B C79B H79D 109.7 . . ?
C78B C79B C80B 109.8(12) . . ?
H79C C79B H79D 108.2 . . ?
C80B C79B H79C 109.7 . . ?
C80B C79B H79D 109.7 . . ?
C79B C80B H80C 109.4 . . ?
C79B C80B H80D 109.4 . . ?
H80C C80B H80D 108.0 . . ?
C81B C80B C79B 111.0(12) . . ?
C81B C80B H80C 109.4 . . ?
C81B C80B H80D 109.4 . . ?
C80B C81B H81C 108.6 . . ?
C80B C81B H81D 108.6 . . ?
H81C C81B H81D 107.6 . . ?
C82B C81B C80B 114.7(17) . . ?
C82B C81B H81C 108.6 . . ?
C82B C81B H81D 108.6 . . ?
C81B C82B H82D 109.5 . . ?
C81B C82B H82E 109.5 . . ?
C81B C82B H82F 109.5 . . ?
H82D C82B H82E 109.5 . . ?
H82D C82B H82F 109.5 . . ?
H82E C82B H82F 109.5 . . ?

loop_
_geom_bond_atom_site_label_1
_geom_bond_atom_site_label_2
_geom_bond_distance
_geom_bond_site_symmetry_2
_geom_bond_publ_flag
F1 C40 1.326(5) . ?
F2 C40 1.328(6) . ?
F3 C40 1.321(5) . ?
F4 C41 1.293(6) . ?
F5 C41 1.298(6) . ?
F6 C41 1.323(6) . ?
F7A C48 1.322(18) . ?
F7B C48 1.331(11) . ?
F8A C48 1.287(18) . ?
F8B C48 1.321(10) . ?
F9A C48 1.349(18) . ?
F9B C48 1.321(11) . ?
F10A C49 1.350(11) . ?
F10B C49 1.243(12) . ?
F11A C49 1.360(14) . ?
F11B C49 1.337(11) . ?
F12A C49 1.260(11) . ?
F12B C49 1.291(13) . ?
O1 C1 1.220(5) . ?
O2 C5 1.215(5) . ?
N1 C1 1.394(6) . ?
N1 C5 1.406(6) . ?
N1 C23 1.494(6) . ?
C1 C2 1.482(6) . ?
C2 C3 1.412(5) . ?
C2 C6 1.393(5) . ?
C3 C4 1.409(5) . ?
C3 C9 1.427(5) . ?
C4 C5 1.483(6) . ?
C4 C12 1.395(6) . ?
C6 C7 1.394(6) . ?
C6 C34 1.492(5) . ?
C7 H7 0.9500 . ?
C7 C8 1.384(5) . ?
C8 C9 1.424(5) . ?
C8 C13 1.470(6) . ?
C9 C10 1.411(5) . ?
C10 C11 1.394(6) . ?
C10 C21 1.477(6) . ?
C11 H11 0.9500 . ?
C11 C12 1.405(6) . ?
C12 C42 1.486(6) . ?
C13 C14 1.387(6) . ?
C13 C22 1.416(6) . ?
C14 H14 0.9500 . ?
C14 C15 1.390(6) . ?
C15 H15 0.9500 . ?
C15 C16 1.356(6) . ?
C16 H16 0.9500 . ?
C16 C17 1.409(6) . ?
C17 C18 1.411(6) . ?
C17 C22 1.438(6) . ?
C18 H18 0.9500 . ?
C18 C19 1.369(7) . ?
C19 H19 0.9500 . ?
C19 C20 1.411(6) . ?
C20 H20 0.9500 . ?
C20 C21 1.384(6) . ?
C21 C22 1.423(6) . ?
C23 H23A 1.0000 . ?
C23 H23B 1.0000 . ?
C23 C24A 1.565(11) . ?
C23 C29A 1.401(9) . ?
C23 C24B 1.394(12) . ?
C23 C29B 1.564(12) . ?
C34 C35 1.397(6) . ?
C34 C39 1.391(6) . ?
C35 H35 0.9500 . ?
C35 C36 1.389(6) . ?
C36 C37 1.373(6) . ?
C36 C40 1.485(6) . ?
C37 H37 0.9500 . ?
C37 C38 1.391(6) . ?
C38 C39 1.393(6) . ?
C38 C41 1.479(6) . ?
C39 H39 0.9500 . ?
C42 C43 1.375(6) . ?
C42 C47 1.391(6) . ?
C43 H43 0.9500 . ?
C43 C44 1.394(6) . ?
C44 C45 1.374(8) . ?
C44 C48 1.479(8) . ?
C45 H45 0.9500 . ?
C45 C46 1.382(8) . ?
C46 C47 1.374(7) . ?
C46 C49 1.492(8) . ?
C47 H47 0.9500 . ?
F13A C89 1.297(13) . ?
F13B C89 1.311(17) . ?
F14A C89 1.354(13) . ?
F14B C89 1.338(17) . ?
F15A C89 1.305(12) . ?
F15B C89 1.305(16) . ?
F16A C90 1.306(8) . ?
F16B C90 1.259(15) . ?
F17A C90 1.330(7) . ?
F17B C90 1.320(14) . ?
F18A C90 1.292(8) . ?
F18B C90 1.351(15) . ?
F19 C97 1.335(6) . ?
F20 C97 1.311(5) . ?
F21 C97 1.349(6) . ?
F22 C98 1.335(7) . ?
F23 C98 1.322(6) . ?
F24 C98 1.244(6) . ?
O3 C50 1.219(5) . ?
O4 C54 1.219(5) . ?
N2 C50 1.391(5) . ?
N2 C54 1.389(5) . ?
N2 C72 1.505(6) . ?
C50 C51 1.482(6) . ?
C51 C52 1.412(5) . ?
C51 C55 1.390(6) . ?
C52 C53 1.423(5) . ?
C52 C58 1.445(5) . ?
C53 C54 1.486(6) . ?
C53 C61 1.399(5) . ?
C55 C56 1.392(6) . ?
C55 C83 1.485(5) . ?
C56 H56 0.9500 . ?
C56 C57 1.392(5) . ?
C57 C58 1.404(5) . ?
C57 C62 1.476(5) . ?
C58 C59 1.418(5) . ?
C59 C60 1.384(5) . ?
C59 C70 1.472(5) . ?
C60 H60 0.9500 . ?
C60 C61 1.387(5) . ?
C61 C91 1.493(5) . ?
C62 C63 1.383(6) . ?
C62 C71 1.421(5) . ?
C63 H63 0.9500 . ?
C63 C64 1.407(6) . ?
C64 H64 0.9500 . ?
C64 C65 1.355(6) . ?
C65 H65 0.9500 . ?
C65 C66 1.416(6) . ?
C66 C67 1.392(6) . ?
C66 C71 1.446(6) . ?
C67 H67 0.9500 . ?
C67 C68 1.368(6) . ?
C68 H68 0.9500 . ?
C68 C69 1.411(6) . ?
C69 H69 0.9500 . ?
C69 C70 1.379(5) . ?
C70 C71 1.420(5) . ?
C72 H72A 1.0000 . ?
C72 H72B 1.0000 . ?
C72 C73A 1.521(11) . ?
C72 C78A 1.437(10) . ?
C72 C73B 1.420(10) . ?
C72 C78B 1.527(11) . ?
C83 C84 1.381(6) . ?
C83 C88 1.399(6) . ?
C84 H84 0.9500 . ?
C84 C85 1.392(6) . ?
C85 C86 1.386(7) . ?
C85 C89 1.472(8) . ?
C86 H86 0.9500 . ?
C86 C87 1.391(7) . ?
C87 C88 1.386(6) . ?
C87 C90 1.479(7) . ?
C88 H88 0.9500 . ?
C91 C92 1.377(5) . ?
C91 C96 1.400(5) . ?
C92 H92 0.9500 . ?
C92 C93 1.381(6) . ?
C93 C94 1.384(6) . ?
C93 C97 1.495(6) . ?
C94 H94 0.9500 . ?
C94 C95 1.395(6) . ?
C95 C96 1.384(6) . ?
C95 C98 1.491(6) . ?
C96 H96 0.9500 . ?
C24A H24A 0.9900 . ?
C24A H24B 0.9900 . ?
C24A C25A 1.523(12) . ?
C25A H25A 0.9900 . ?
C25A H25B 0.9900 . ?
C25A C26A 1.534(14) . ?
C26A H26A 0.9900 . ?
C26A H26B 0.9900 . ?
C26A C27A 1.543(12) . ?
C27A H27A 0.9900 . ?
C27A H27B 0.9900 . ?
C27A C28A 1.519(14) . ?
C28A H28A 0.9800 . ?
C28A H28B 0.9800 . ?
C28A H28C 0.9800 . ?
C29A H29A 0.9900 . ?
C29A H29B 0.9900 . ?
C29A C30A 1.545(15) . ?
C30A H30A 0.9900 . ?
C30A H30B 0.9900 . ?
C30A C31A 1.540(14) . ?
C31A H31A 0.9900 . ?
C31A H31B 0.9900 . ?
C31A C32A 1.549(15) . ?
C32A H32A 0.9900 . ?
C32A H32B 0.9900 . ?
C32A C33A 1.545(16) . ?
C33A H33A 0.9800 . ?
C33A H33B 0.9800 . ?
C33A H33C 0.9800 . ?
C73A H73A 0.9900 . ?
C73A H73B 0.9900 . ?
C73A C74A 1.530(15) . ?
C74A H74A 0.9900 . ?
C74A H74B 0.9900 . ?
C74A C75A 1.530(16) . ?
C75A H75A 0.9900 . ?
C75A H75B 0.9900 . ?
C75A C76A 1.556(16) . ?
C76A H76A 0.9900 . ?
C76A H76B 0.9900 . ?
C76A C77A 1.545(17) . ?
C77A H77A 0.9800 . ?
C77A H77B 0.9800 . ?
C77A H77C 0.9800 . ?
C78A H78A 0.9900 . ?
C78A H78B 0.9900 . ?
C78A C79A 1.518(15) . ?
C79A H79A 0.9900 . ?
C79A H79B 0.9900 . ?
C79A C80A 1.517(15) . ?
C80A H80A 0.9900 . ?
C80A H80B 0.9900 . ?
C80A C81A 1.536(16) . ?
C81A H81A 0.9900 . ?
C81A H81B 0.9900 . ?
C81A C82A 1.547(17) . ?
C82A H82A 0.9800 . ?
C82A H82B 0.9800 . ?
C82A H82C 0.9800 . ?
C24B H24C 0.9900 . ?
C24B H24D 0.9900 . ?
C24B C25B 1.552(16) . ?
C25B H25C 0.9900 . ?
C25B H25D 0.9900 . ?
C25B C26B 1.523(16) . ?
C26B H26C 0.9900 . ?
C26B H26D 0.9900 . ?
C26B C27B 1.567(16) . ?
C27B H27C 0.9900 . ?
C27B H27D 0.9900 . ?
C27B C28B 1.511(18) . ?
C28B H28D 0.9800 . ?
C28B H28E 0.9800 . ?
C28B H28F 0.9800 . ?
C29B H29C 0.9900 . ?
C29B H29D 0.9900 . ?
C29B C30B 1.526(16) . ?
C30B H30C 0.9900 . ?
C30B H30D 0.9900 . ?
C30B C31B 1.550(17) . ?
C31B H31C 0.9900 . ?
C31B H31D 0.9900 . ?
C31B C32B 1.568(17) . ?
C32B H32C 0.9900 . ?
C32B H32D 0.9900 . ?
C32B C33B 1.552(18) . ?
C33B H33D 0.9800 . ?
C33B H33E 0.9800 . ?
C33B H33F 0.9800 . ?
C73B H73C 0.9900 . ?
C73B H73D 0.9900 . ?
C73B C74B 1.549(16) . ?
C74B H74C 0.9900 . ?
C74B H74D 0.9900 . ?
C74B C75B 1.531(17) . ?
C75B H75C 0.9900 . ?
C75B H75D 0.9900 . ?
C75B C76B 1.533(16) . ?
C76B H76C 0.9900 . ?
C76B H76D 0.9900 . ?
C76B C77B 1.491(18) . ?
C77B H77D 0.9800 . ?
C77B H77E 0.9800 . ?
C77B H77F 0.9800 . ?
C78B H78C 0.9900 . ?
C78B H78D 0.9900 . ?
C78B C79B 1.548(14) . ?
C79B H79C 0.9900 . ?
C79B H79D 0.9900 . ?
C79B C80B 1.552(15) . ?
C80B H80C 0.9900 . ?
C80B H80D 0.9900 . ?
C80B C81B 1.540(15) . ?
C81B H81C 0.9900 . ?
C81B H81D 0.9900 . ?
C81B C82B 1.516(17) . ?
C82B H82D 0.9800 . ?
C82B H82E 0.9800 . ?
C82B H82F 0.9800 . ?

loop_
_geom_hbond_atom_site_label_D
_geom_hbond_atom_site_label_H
_geom_hbond_atom_site_label_A
_geom_hbond_distance_DH
_geom_hbond_distance_HA
_geom_hbond_distance_DA
_geom_hbond_angle_DHA
_geom_hbond_site_symmetry_A
_geom_hbond_publ_flag
C23 H23A O1 1.00 2.18 2.744(6) 113.8 . yes
C23 H23B O2 1.00 2.15 2.737(6) 115.5 . yes
C72 H72A O3 1.00 2.18 2.743(7) 113.8 . yes
C72 H72B O4 1.00 2.17 2.745(7) 115.3 . yes
C24A H24B O2 0.99 2.59 3.107(11) 112.4 . yes
C29A H29B O2 0.99 2.56 3.052(13) 110.3 . yes
C73A H73A O4 0.99 2.55 3.088(12) 113.7 . yes
C78A H78B O4 0.99 2.53 3.064(14) 113.9 . yes
C24B H24D O1 0.99 2.57 3.073(17) 111.6 . yes
C29B H29D O1 0.99 2.62 3.154(13) 113.9 . yes
C73B H73D O3 0.99 2.60 3.099(16) 110.9 . yes
C78B H78C O3 0.99 2.59 3.108(14) 112.8 . yes

loop_
_geom_torsion_atom_site_label_1
_geom_torsion_atom_site_label_2
_geom_torsion_atom_site_label_3
_geom_torsion_atom_site_label_4
_geom_torsion
_geom_torsion_site_symmetry_1
_geom_torsion_site_symmetry_2
_geom_torsion_site_symmetry_3
_geom_torsion_site_symmetry_4
_geom_torsion_publ_flag
O1 C1 C2 C3 -160.8(4) . . . . ?
O1 C1 C2 C6 13.7(6) . . . . ?
N1 C1 C2 C3 19.1(5) . . . . ?
N1 C1 C2 C6 -166.4(3) . . . . ?
N1 C23 C24A C25A 47.3(14) . . . . ?
N1 C23 C29A C30A -43.9(16) . . . . ?
N1 C23 C24B C25B -49.5(19) . . . . ?
N1 C23 C29B C30B 54.2(18) . . . . ?
C1 N1 C5 O2 169.2(4) . . . . ?
C1 N1 C5 C4 -11.8(5) . . . . ?
C1 N1 C23 C24A -102.2(6) . . . . ?
C1 N1 C23 C29A 116.0(8) . . . . ?
C1 N1 C23 C24B -64.4(10) . . . . ?
C1 N1 C23 C29B 78.6(7) . . . . ?
C1 C2 C3 C4 -10.8(5) . . . . ?
C1 C2 C3 C9 168.6(3) . . . . ?
C1 C2 C6 C7 -166.9(3) . . . . ?
C1 C2 C6 C34 15.1(5) . . . . ?
C2 C3 C4 C5 -8.9(5) . . . . ?
C2 C3 C4 C12 176.2(3) . . . . ?
C2 C3 C9 C8 -0.8(5) . . . . ?
C2 C3 C9 C10 179.5(3) . . . . ?
C2 C6 C7 C8 -2.4(5) . . . . ?
C2 C6 C34 C35 -135.6(4) . . . . ?
C2 C6 C34 C39 50.6(5) . . . . ?
C3 C2 C6 C7 7.5(5) . . . . ?
C3 C2 C6 C34 -170.5(3) . . . . ?
C3 C4 C5 O2 -160.8(4) . . . . ?
C3 C4 C5 N1 20.2(5) . . . . ?
C3 C4 C12 C11 4.0(5) . . . . ?
C3 C4 C12 C42 -174.6(4) . . . . ?
C3 C9 C10 C11 4.2(5) . . . . ?
C3 C9 C10 C21 -177.6(3) . . . . ?
C4 C3 C9 C8 178.5(3) . . . . ?
C4 C3 C9 C10 -1.1(5) . . . . ?
C4 C12 C42 C43 -128.3(5) . . . . ?
C4 C12 C42 C47 57.5(6) . . . . ?
C5 N1 C1 O1 172.5(4) . . . . ?
C5 N1 C1 C2 -7.5(6) . . . . ?
C5 N1 C23 C24A 78.4(6) . . . . ?
C5 N1 C23 C29A -63.4(8) . . . . ?
C5 N1 C23 C24B 116.2(9) . . . . ?
C5 N1 C23 C29B -100.8(7) . . . . ?
C5 C4 C12 C11 -170.8(3) . . . . ?
C5 C4 C12 C42 10.5(6) . . . . ?
C6 C2 C3 C4 174.8(3) . . . . ?
C6 C2 C3 C9 -5.9(5) . . . . ?
C6 C7 C8 C9 -4.2(5) . . . . ?
C6 C7 C8 C13 176.7(3) . . . . ?
C6 C34 C35 C36 -175.7(4) . . . . ?
C6 C34 C39 C38 175.2(4) . . . . ?
C7 C6 C34 C35 46.4(5) . . . . ?
C7 C6 C34 C39 -127.4(4) . . . . ?
C7 C8 C9 C3 5.7(5) . . . . ?
C7 C8 C9 C10 -174.7(3) . . . . ?
C7 C8 C13 C14 -8.3(5) . . . . ?
C7 C8 C13 C22 172.0(3) . . . . ?
C8 C9 C10 C11 -175.4(3) . . . . ?
C8 C9 C10 C21 2.8(5) . . . . ?
C8 C13 C14 C15 178.4(3) . . . . ?
C8 C13 C22 C17 -177.3(3) . . . . ?
C8 C13 C22 C21 2.5(5) . . . . ?
C9 C3 C4 C5 171.8(3) . . . . ?
C9 C3 C4 C12 -3.1(5) . . . . ?
C9 C8 C13 C14 172.6(3) . . . . ?
C9 C8 C13 C22 -7.1(5) . . . . ?
C9 C10 C11 C12 -3.3(5) . . . . ?
C9 C10 C21 C20 173.4(3) . . . . ?
C9 C10 C21 C22 -7.3(5) . . . . ?
C10 C11 C12 C4 -0.8(6) . . . . ?
C10 C11 C12 C42 177.9(3) . . . . ?
C10 C21 C22 C13 4.6(5) . . . . ?
C10 C21 C22 C17 -175.7(3) . . . . ?
C11 C10 C21 C20 -8.6(5) . . . . ?
C11 C10 C21 C22 170.8(3) . . . . ?
C11 C12 C42 C43 53.0(5) . . . . ?
C11 C12 C42 C47 -121.2(5) . . . . ?
C12 C4 C5 O2 14.1(6) . . . . ?
C12 C4 C5 N1 -164.9(3) . . . . ?
C12 C42 C43 C44 -178.7(4) . . . . ?
C12 C42 C47 C46 176.6(5) . . . . ?
C13 C8 C9 C3 -175.2(3) . . . . ?
C13 C8 C9 C10 4.4(5) . . . . ?
C13 C14 C15 C16 -0.3(6) . . . . ?
C14 C13 C22 C17 3.0(5) . . . . ?
C14 C13 C22 C21 -177.3(3) . . . . ?
C14 C15 C16 C17 1.4(6) . . . . ?
C15 C16 C17 C18 -179.6(4) . . . . ?
C15 C16 C17 C22 -0.2(6) . . . . ?
C16 C17 C18 C19 179.7(4) . . . . ?
C16 C17 C22 C13 -2.0(5) . . . . ?
C16 C17 C22 C21 178.3(3) . . . . ?
C17 C18 C19 C20 0.3(6) . . . . ?
C18 C17 C22 C13 177.4(3) . . . . ?
C18 C17 C22 C21 -2.4(5) . . . . ?
C18 C19 C20 C21 1.1(6) . . . . ?
C19 C20 C21 C10 176.3(3) . . . . ?
C19 C20 C21 C22 -3.1(5) . . . . ?
C20 C21 C22 C13 -176.0(3) . . . . ?
C20 C21 C22 C17 3.7(5) . . . . ?
C21 C10 C11 C12 178.6(3) . . . . ?
C22 C13 C14 C15 -1.9(5) . . . . ?
C22 C17 C18 C19 0.4(6) . . . . ?
C23 N1 C1 O1 -6.9(6) . . . . ?
C23 N1 C1 C2 173.2(3) . . . . ?
C23 N1 C5 O2 -11.4(6) . . . . ?
C23 N1 C5 C4 167.6(3) . . . . ?
C23 C24A C25A C26A -174.6(10) . . . . ?
C23 C29A C30A C31A 176.0(12) . . . . ?
C23 C24B C25B C26B 179.6(14) . . . . ?
C23 C29B C30B C31B -172.4(15) . . . . ?
C34 C6 C7 C8 175.8(3) . . . . ?
C34 C35 C36 C37 0.8(6) . . . . ?
C34 C35 C36 C40 179.9(4) . . . . ?
C35 C34 C39 C38 1.4(6) . . . . ?
C35 C36 C37 C38 0.6(6) . . . . ?
C35 C36 C40 F1 64.2(6) . . . . ?
C35 C36 C40 F2 -53.1(5) . . . . ?
C35 C36 C40 F3 -175.2(4) . . . . ?
C36 C37 C38 C39 -1.0(6) . . . . ?
C36 C37 C38 C41 178.3(4) . . . . ?
C37 C36 C40 F1 -116.7(5) . . . . ?
C37 C36 C40 F2 126.0(5) . . . . ?
C37 C36 C40 F3 3.9(6) . . . . ?
C37 C38 C39 C34 0.0(6) . . . . ?
C37 C38 C41 F4 173.0(5) . . . . ?
C37 C38 C41 F5 45.8(7) . . . . ?
C37 C38 C41 F6 -68.9(6) . . . . ?
C39 C34 C35 C36 -1.8(6) . . . . ?
C39 C38 C41 F4 -7.8(7) . . . . ?
C39 C38 C41 F5 -134.9(5) . . . . ?
C39 C38 C41 F6 110.4(5) . . . . ?
C40 C36 C37 C38 -178.5(4) . . . . ?
C41 C38 C39 C34 -179.3(4) . . . . ?
C42 C43 C44 C45 3.5(8) . . . . ?
C42 C43 C44 C48 -178.9(6) . . . . ?
C43 C42 C47 C46 2.3(7) . . . . ?
C43 C44 C45 C46 -0.6(9) . . . . ?
C43 C44 C48 F7A -35.9(19) . . . . ?
C43 C44 C48 F7B -70.8(13) . . . . ?
C43 C44 C48 F8A -164(3) . . . . ?
C43 C44 C48 F8B 172.9(9) . . . . ?
C43 C44 C48 F9A 76(3) . . . . ?
C43 C44 C48 F9B 49.0(15) . . . . ?
C44 C45 C46 C47 -1.4(9) . . . . ?
C44 C45 C46 C49 179.0(6) . . . . ?
C45 C44 C48 F7A 141.7(18) . . . . ?
C45 C44 C48 F7B 106.8(13) . . . . ?
C45 C44 C48 F8A 14(3) . . . . ?
C45 C44 C48 F8B -9.6(13) . . . . ?
C45 C44 C48 F9A -106(3) . . . . ?
C45 C44 C48 F9B -133.4(13) . . . . ?
C45 C46 C47 C42 0.5(8) . . . . ?
C45 C46 C49 F10A 103.2(10) . . . . ?
C45 C46 C49 F10B 156.6(19) . . . . ?
C45 C46 C49 F11A -149.0(13) . . . . ?
C45 C46 C49 F11B -82.1(11) . . . . ?
C45 C46 C49 F12A -19(2) . . . . ?
C45 C46 C49 F12B 27.4(13) . . . . ?
C47 C42 C43 C44 -4.3(7) . . . . ?
C47 C46 C49 F10A -76.4(11) . . . . ?
C47 C46 C49 F10B -23(2) . . . . ?
C47 C46 C49 F11A 31.4(15) . . . . ?
C47 C46 C49 F11B 98.3(10) . . . . ?
C47 C46 C49 F12A 161.3(18) . . . . ?
C47 C46 C49 F12B -152.2(11) . . . . ?
C48 C44 C45 C46 -178.2(6) . . . . ?
C49 C46 C47 C42 -179.9(6) . . . . ?
O3 C50 C51 C52 -161.1(4) . . . . ?
O3 C50 C51 C55 14.0(5) . . . . ?
N2 C50 C51 C52 20.0(5) . . . . ?
N2 C50 C51 C55 -165.0(3) . . . . ?
N2 C72 C73A C74A 49.5(16) . . . . ?
N2 C72 C78A C79A -51.3(16) . . . . ?
N2 C72 C73B C74B -46.8(19) . . . . ?
N2 C72 C78B C79B 49.2(19) . . . . ?
C50 N2 C54 O4 169.9(4) . . . . ?
C50 N2 C54 C53 -9.9(5) . . . . ?
C50 N2 C72 C73A -102.7(7) . . . . ?
C50 N2 C72 C78A 116.6(8) . . . . ?
C50 N2 C72 C73B -66.3(9) . . . . ?
C50 N2 C72 C78B 78.0(8) . . . . ?
C50 C51 C52 C53 -9.2(5) . . . . ?
C50 C51 C52 C58 171.6(3) . . . . ?
C50 C51 C55 C56 -171.1(3) . . . . ?
C50 C51 C55 C83 10.7(6) . . . . ?
C51 C52 C53 C54 -11.0(5) . . . . ?
C51 C52 C53 C61 175.1(3) . . . . ?
C51 C52 C58 C57 0.3(5) . . . . ?
C51 C52 C58 C59 179.1(3) . . . . ?
C51 C55 C56 C57 -1.1(5) . . . . ?
C51 C55 C83 C84 -128.0(5) . . . . ?
C51 C55 C83 C88 56.6(6) . . . . ?
C52 C51 C55 C56 3.9(5) . . . . ?
C52 C51 C55 C83 -174.3(3) . . . . ?
C52 C53 C54 O4 -159.2(4) . . . . ?
C52 C53 C54 N2 20.7(5) . . . . ?
C52 C53 C61 C60 6.5(5) . . . . ?
C52 C53 C61 C91 -171.5(3) . . . . ?
C52 C58 C59 C60 5.0(5) . . . . ?
C52 C58 C59 C70 -176.4(3) . . . . ?
C53 C52 C58 C57 -178.8(3) . . . . ?
C53 C52 C58 C59 0.0(5) . . . . ?
C53 C61 C91 C92 -135.9(4) . . . . ?
C53 C61 C91 C96 49.5(5) . . . . ?
C54 N2 C50 O3 170.9(3) . . . . ?
C54 N2 C50 C51 -10.1(5) . . . . ?
C54 N2 C72 C73A 76.2(7) . . . . ?
C54 N2 C72 C78A -64.4(8) . . . . ?
C54 N2 C72 C73B 112.6(9) . . . . ?
C54 N2 C72 C78B -103.0(8) . . . . ?
C54 C53 C61 C60 -167.2(3) . . . . ?
C54 C53 C61 C91 14.7(5) . . . . ?
C55 C51 C52 C53 175.7(3) . . . . ?
C55 C51 C52 C58 -3.5(5) . . . . ?
C55 C56 C57 C58 -2.0(5) . . . . ?
C55 C56 C57 C62 178.2(3) . . . . ?
C55 C83 C84 C85 -178.2(4) . . . . ?
C55 C83 C88 C87 177.0(4) . . . . ?
C56 C55 C83 C84 53.7(5) . . . . ?
C56 C55 C83 C88 -121.6(4) . . . . ?
C56 C57 C58 C52 2.4(5) . . . . ?
C56 C57 C58 C59 -176.4(3) . . . . ?
C56 C57 C62 C63 -5.7(5) . . . . ?
C56 C57 C62 C71 172.9(3) . . . . ?
C57 C58 C59 C60 -176.2(3) . . . . ?
C57 C58 C59 C70 2.3(5) . . . . ?
C57 C62 C63 C64 175.7(3) . . . . ?
C57 C62 C71 C66 -175.4(3) . . . . ?
C57 C62 C71 C70 4.6(5) . . . . ?
C58 C52 C53 C54 168.2(3) . . . . ?
C58 C52 C53 C61 -5.8(5) . . . . ?
C58 C57 C62 C63 174.6(3) . . . . ?
C58 C57 C62 C71 -6.8(4) . . . . ?
C58 C59 C60 C61 -4.5(5) . . . . ?
C58 C59 C70 C69 175.5(3) . . . . ?
C58 C59 C70 C71 -4.6(4) . . . . ?
C59 C60 C61 C53 -1.4(5) . . . . ?
C59 C60 C61 C91 176.8(3) . . . . ?
C59 C70 C71 C62 1.0(5) . . . . ?
C59 C70 C71 C66 -178.9(3) . . . . ?
C60 C59 C70 C69 -6.0(5) . . . . ?
C60 C59 C70 C71 173.9(3) . . . . ?
C60 C61 C91 C92 46.1(5) . . . . ?
C60 C61 C91 C96 -128.6(4) . . . . ?
C61 C53 C54 O4 14.7(6) . . . . ?
C61 C53 C54 N2 -165.4(3) . . . . ?
C61 C91 C92 C93 -175.9(4) . . . . ?
C61 C91 C96 C95 175.6(4) . . . . ?
C62 C57 C58 C52 -177.9(3) . . . . ?
C62 C57 C58 C59 3.4(5) . . . . ?
C62 C63 C64 C65 1.2(6) . . . . ?
C63 C62 C71 C66 3.3(5) . . . . ?
C63 C62 C71 C70 -176.7(3) . . . . ?
C63 C64 C65 C66 0.2(6) . . . . ?
C64 C65 C66 C67 178.9(4) . . . . ?
C64 C65 C66 C71 0.2(6) . . . . ?
C65 C66 C67 C68 -178.9(4) . . . . ?
C65 C66 C71 C62 -1.9(5) . . . . ?
C65 C66 C71 C70 178.1(3) . . . . ?
C66 C67 C68 C69 0.8(6) . . . . ?
C67 C66 C71 C62 179.3(3) . . . . ?
C67 C66 C71 C70 -0.7(5) . . . . ?
C67 C68 C69 C70 -0.5(5) . . . . ?
C68 C69 C70 C59 179.5(3) . . . . ?
C68 C69 C70 C71 -0.4(5) . . . . ?
C69 C70 C71 C62 -179.0(3) . . . . ?
C69 C70 C71 C66 1.0(5) . . . . ?
C70 C59 C60 C61 177.0(3) . . . . ?
C71 C62 C63 C64 -2.9(5) . . . . ?
C71 C66 C67 C68 -0.2(5) . . . . ?
C72 N2 C50 O3 -10.2(5) . . . . ?
C72 N2 C50 C51 168.8(3) . . . . ?
C72 N2 C54 O4 -9.0(5) . . . . ?
C72 N2 C54 C53 171.2(3) . . . . ?
C72 C73A C74A C75A -174.0(12) . . . . ?
C72 C78A C79A C80A 178.8(10) . . . . ?
C72 C73B C74B C75B -178.3(17) . . . . ?
C72 C78B C79B C80B -179.0(12) . . . . ?
C83 C55 C56 C57 177.2(3) . . . . ?
C83 C84 C85 C86 2.0(8) . . . . ?
C83 C84 C85 C89 -177.3(5) . . . . ?
C84 C83 C88 C87 1.6(7) . . . . ?
C84 C85 C86 C87 -0.2(8) . . . . ?
C84 C85 C89 F13A 52.6(16) . . . . ?
C84 C85 C89 F13B 77(3) . . . . ?
C84 C85 C89 F14A -65.0(12) . . . . ?
C84 C85 C89 F14B -39(2) . . . . ?
C84 C85 C89 F15A 177.0(15) . . . . ?
C84 C85 C89 F15B -160(2) . . . . ?
C85 C86 C87 C88 -0.9(8) . . . . ?
C85 C86 C87 C90 177.9(5) . . . . ?
C86 C85 C89 F13A -126.7(14) . . . . ?
C86 C85 C89 F13B -103(3) . . . . ?
C86 C85 C89 F14A 115.7(12) . . . . ?
C86 C85 C89 F14B 142(2) . . . . ?
C86 C85 C89 F15A -2.3(17) . . . . ?
C86 C85 C89 F15B 21(3) . . . . ?
C86 C87 C88 C83 0.2(7) . . . . ?
C86 C87 C90 F16A 147.4(9) . . . . ?
C86 C87 C90 F16B 91(2) . . . . ?
C86 C87 C90 F17A 30.3(9) . . . . ?
C86 C87 C90 F17B -35(2) . . . . ?
C86 C87 C90 F18A -91.0(9) . . . . ?
C86 C87 C90 F18B -151.5(17) . . . . ?
C88 C83 C84 C85 -2.7(7) . . . . ?
C88 C87 C90 F16A -33.8(11) . . . . ?
C88 C87 C90 F16B -90(2) . . . . ?
C88 C87 C90 F17A -150.9(7) . . . . ?
C88 C87 C90 F17B 144(2) . . . . ?
C88 C87 C90 F18A 87.8(9) . . . . ?
C88 C87 C90 F18B 27.3(18) . . . . ?
C89 C85 C86 C87 179.1(6) . . . . ?
C90 C87 C88 C83 -178.6(5) . . . . ?
C91 C92 C93 C94 0.5(6) . . . . ?
C91 C92 C93 C97 -178.6(4) . . . . ?
C92 C91 C96 C95 0.9(6) . . . . ?
C92 C93 C94 C95 0.3(7) . . . . ?
C92 C93 C97 F19 -47.4(6) . . . . ?
C92 C93 C97 F20 -171.3(5) . . . . ?
C92 C93 C97 F21 68.7(6) . . . . ?
C93 C94 C95 C96 -0.5(7) . . . . ?
C93 C94 C95 C98 177.7(5) . . . . ?
C94 C93 C97 F19 133.5(5) . . . . ?
C94 C93 C97 F20 9.6(7) . . . . ?
C94 C93 C97 F21 -110.3(5) . . . . ?
C94 C95 C96 C91 -0.1(7) . . . . ?
C94 C95 C98 F22 -75.4(7) . . . . ?
C94 C95 C98 F23 35.0(7) . . . . ?
C94 C95 C98 F24 163.4(6) . . . . ?
C96 C91 C92 C93 -1.0(6) . . . . ?
C96 C95 C98 F22 102.8(6) . . . . ?
C96 C95 C98 F23 -146.7(5) . . . . ?
C96 C95 C98 F24 -18.4(9) . . . . ?
C97 C93 C94 C95 179.4(5) . . . . ?
C98 C95 C96 C91 -178.3(5) . . . . ?
C24A C23 C29A C30A 178.1(12) . . . . ?
C24A C25A C26A C27A 176.5(11) . . . . ?
C25A C26A C27A C28A 173.9(12) . . . . ?
C29A C23 C24A C25A -172.2(11) . . . . ?
C29A C30A C31A C32A -177.9(14) . . . . ?
C30A C31A C32A C33A 170.6(17) . . . . ?
C73A C72 C78A C79A 171.8(11) . . . . ?
C73A C74A C75A C76A 173.6(14) . . . . ?
C74A C75A C76A C77A 176.0(16) . . . . ?
C78A C72 C73A C74A -171.5(12) . . . . ?
C78A C79A C80A C81A -175.2(13) . . . . ?
C79A C80A C81A C82A -177.6(19) . . . . ?
C24B C23 C29B C30B -163.4(15) . . . . ?
C24B C25B C26B C27B -176.6(17) . . . . ?
C25B C26B C27B C28B 177(2) . . . . ?
C29B C23 C24B C25B 171.3(13) . . . . ?
C29B C30B C31B C32B -180(2) . . . . ?
C30B C31B C32B C33B 171(2) . . . . ?
C73B C72 C78B C79B -168.6(15) . . . . ?
C73B C74B C75B C76B -179.3(19) . . . . ?
C74B C75B C76B C77B 171(3) . . . . ?
C78B C72 C73B C74B 173.0(14) . . . . ?
C78B C79B C80B C81B 178.4(17) . . . . ?
C79B C80B C81B C82B 171(2) . . . . ?

loop_
_exptl_oxdiff_crystal_face_indexfrac_h
_exptl_oxdiff_crystal_face_indexfrac_k
_exptl_oxdiff_crystal_face_indexfrac_l
_exptl_oxdiff_crystal_face_x
_exptl_oxdiff_crystal_face_y
_exptl_oxdiff_crystal_face_z
0.0005 0.9989 0.0059 -0.0041 -0.0177 -0.0381
-0.0018 -1.0057 0.9977 0.0578 0.0232 0.0296
0.0018 1.0057 -0.9977 -0.0578 -0.0232 -0.0296
0.0013 0.0068 -1.0037 -0.0537 -0.0055 0.0084
-0.0008 0.9920 1.0096 0.0495 -0.0123 -0.0465
-0.9991 1.0187 -0.9904 -0.1024 0.1472 -0.1039
1.0027 0.9927 -1.0050 -0.0132 -0.1935 0.0446
-0.0014 -0.0093 1.0032 0.0536 0.0055 -0.0083
0.0009 -0.9896 -1.0091 -0.0495 0.0122 0.0464
